data_4303997
loop_
_publ_author_name
'Emiko Fujiwara'
'Kazumasa Hosoya'
'Akiko Kobayashi'
'Hisashi Tanaka'
'Madoka Tokumoto'
'Yoshinori Okano'
'Hideki Fujiwara'
'Hayao Kobayashi'
'Yuichi Fujishiro'
'Eiji Nishibori'
'Masaki Takata'
'Makoto Sakata'

_publ_contact_author_email akoba@chs.nihon-u.ac.jp
_publ_contact_author_fax 81-3-3303-9899
_publ_contact_author_name 'Akiko Kobayashi'
_publ_contact_author_phone 81-3-3329-1151
_publ_section_title
;
Conducting Dimerized Cobalt Complexes with Tetrathiafulvalene Dithiolate
Ligands
;
_journal_name_full 'Inorganic Chemistry'
_journal_page_first 863
_journal_page_last 874
_journal_paper_doi 10.1021/ic701100r
_journal_volume 47
_journal_year 2008
_chemical_formula_moiety 'C36 H52 Co N S12 '
_chemical_formula_sum 'C36 H52 Co N S12'
_chemical_formula_weight 942.47
_space_group_IT_number 2
_symmetry_cell_setting triclinic
_symmetry_Int_Tables_number 2
_symmetry_space_group_name_Hall '-P 1'
_symmetry_space_group_name_H-M 'P -1'
_audit_creation_date 2006-10-06
_audit_creation_method 'by CrystalStructure v3.5.1'
_cell_angle_alpha 83.05(2)
_cell_angle_beta 81.39(2)
_cell_angle_gamma 65.82(2)
_cell_formula_units_Z 2
_cell_length_a 11.235(2)
_cell_length_b 12.214(3)
_cell_length_c 17.701(5)
_cell_measurement_reflns_used 6670
_cell_measurement_temperature 296.1
_cell_measurement_theta_max 27.5
_cell_measurement_theta_min 3.1
_cell_volume 2186.1(10)
_computing_cell_refinement CRYSTALCLEAR
_computing_data_collection CRYSTALCLEAR
_computing_data_reduction CrystalStructure
_computing_publication_material 'CrystalStructure Ver. 3.5.1'
_computing_structure_refinement CRYSTALS
_diffrn_measured_fraction_theta_full 0.9634
_diffrn_measured_fraction_theta_max 0.9634
_diffrn_measurement_device_type MERCURY
_diffrn_radiation_type 'Mo K\a'
_diffrn_radiation_wavelength 0.7107
_diffrn_reflns_av_R_equivalents 0.066
_diffrn_reflns_limit_h_max 12
_diffrn_reflns_limit_h_min -14
_diffrn_reflns_limit_k_max 14
_diffrn_reflns_limit_k_min -15
_diffrn_reflns_limit_l_max 21
_diffrn_reflns_limit_l_min -22
_diffrn_reflns_number 43690
_diffrn_reflns_theta_full 27.48
_diffrn_reflns_theta_max 27.48
_exptl_absorpt_coefficient_mu 0.994
_exptl_absorpt_correction_type none
_exptl_crystal_colour Black
_exptl_crystal_density_diffrn 1.432
_exptl_crystal_density_method 'not measured'
_exptl_crystal_description Block
_exptl_crystal_F_000 988.00
_exptl_crystal_size_max 0.20
_exptl_crystal_size_mid 0.20
_exptl_crystal_size_min 0.20
_refine_diff_density_max 0.89
_refine_diff_density_min -0.68
_refine_ls_extinction_method none
_refine_ls_goodness_of_fit_ref 1.627
_refine_ls_hydrogen_treatment refall
_refine_ls_number_parameters 503
_refine_ls_number_reflns 4493
_refine_ls_R_factor_gt 0.0670
_refine_ls_shift/su_max 0.0000
_refine_ls_structure_factor_coef F
_refine_ls_weighting_details 'w = 1/[0.0010Fo^2^ + 3.0000\s(Fo^2^) + 0.5000]'
_refine_ls_weighting_scheme calc
_refine_ls_wR_factor_ref 0.0890
_reflns_number_gt 4493
_reflns_number_total 9654
_reflns_threshold_expression F^2^>2.0\s(F^2^)
_cod_data_source_file ic701100r-file001.cif
_cod_data_source_block '__(TBA)2[Co(chdt)2]2'
_cod_original_cell_volume 2186.0(9)
_cod_original_sg_symbol_H-M 'P -1 '
_cod_original_formula_sum 'C36 H52 Co N S12 '
_cod_database_code 4303997

loop_
_symmetry_equiv_pos_as_xyz
x,y,z
-x,-y,-z

loop_
_atom_site_label
_atom_site_type_symbol
_atom_site_fract_x
_atom_site_fract_y
_atom_site_fract_z
_atom_site_U_iso_or_equiv
_atom_site_adp_type
_atom_site_occupancy
_atom_site_symmetry_multiplicity
_atom_site_calc_flag
_atom_site_refinement_flags
_atom_site_disorder_assembly
_atom_site_disorder_group
Co(1) Co 0.3787(1) 0.46133(9) 0.00751(6) 0.0344(3) Uani 1.00 1 d . . .
S(1) S 0.3728(2) 0.4712(2) -0.1185(1) 0.0452(6) Uani 1.00 1 d . . .
S(2) S 0.5934(2) 0.3582(2) -0.0069(1) 0.0363(6) Uani 1.00 1 d . . .
S(3) S 0.1628(2) 0.5432(2) 0.0204(1) 0.0414(6) Uani 1.00 1 d . . .
S(4) S 0.3796(2) 0.3935(2) 0.1288(1) 0.0369(6) Uani 1.00 1 d . . .
S(5) S 0.5742(2) 0.3398(2) -0.2448(1) 0.0558(7) Uani 1.00 1 d . . .
S(6) S 0.7797(2) 0.2263(2) -0.1400(1) 0.0458(6) Uani 1.00 1 d . . .
S(7) S -0.0323(2) 0.6219(2) 0.1601(1) 0.0551(7) Uani 1.00 1 d . . .
S(8) S 0.1699(2) 0.4828(2) 0.2642(1) 0.0447(6) Uani 1.00 1 d . . .
S(9) S 0.7943(3) 0.2395(3) -0.3901(1) 0.0665(8) Uani 1.00 1 d . . .
S(10) S 0.9979(2) 0.1238(2) -0.2853(1) 0.0551(7) Uani 1.00 1 d . . .
S(11) S -0.2541(2) 0.7015(2) 0.3024(1) 0.0594(8) Uani 1.00 1 d . . .
S(12) S -0.0608(2) 0.5580(2) 0.4097(1) 0.0543(7) Uani 1.00 1 d . . .
N(14) N 0.0902(6) 0.1769(5) 0.1473(4) 0.042(2) Uani 1.00 1 d . . .
C(1) C 0.5282(8) 0.3740(7) -0.1480(5) 0.039(2) Uani 1.00 1 d . . .
C(2) C 0.6229(7) 0.3220(7) -0.1015(5) 0.037(2) Uani 1.00 1 d . . .
C(3) C 0.1266(7) 0.5364(7) 0.1191(5) 0.037(2) Uani 1.00 1 d . . .
C(4) C 0.2181(8) 0.4740(7) 0.1650(5) 0.038(2) Uani 1.00 1 d . . .
C(5) C 0.7402(8) 0.2535(7) -0.2350(5) 0.043(3) Uani 1.00 1 d . . .
C(6) C 0.0048(8) 0.5734(7) 0.2551(5) 0.047(3) Uani 1.00 1 d . . .
C(7) C 0.8312(8) 0.2106(7) -0.2950(5) 0.042(2) Uani 1.00 1 d . . .
C(8) C -0.0900(8) 0.6068(8) 0.3136(5) 0.045(3) Uani 1.00 1 d . . .
C(9) C 0.9578(9) 0.1746(8) -0.4305(5) 0.052(3) Uani 1.00 1 d . . .
C(10) C 1.0501(9) 0.1214(7) -0.3839(5) 0.048(3) Uani 1.00 1 d . . .
C(11) C -0.3145(8) 0.6771(8) 0.3976(5) 0.050(3) Uani 1.00 1 d . . .
C(12) C -0.2271(8) 0.6114(8) 0.4446(5) 0.049(3) Uani 1.00 1 d . . .
C(13) C 0.985(1) 0.184(1) -0.5178(6) 0.079(4) Uani 1.00 1 d . . .
C(14) C 1.1949(9) 0.059(1) -0.4106(6) 0.072(4) Uani 1.00 1 d . . .
C(15) C -0.4591(9) 0.733(1) 0.4198(6) 0.072(4) Uani 1.00 1 d . . .
C(16) C -0.2619(8) 0.5836(9) 0.5288(5) 0.058(3) Uani 1.00 1 d . . .
C(17) C 1.125(2) 0.131(2) -0.5415(9) 0.192(9) Uani 1.00 1 d . . .
C(18) C 1.220(2) 0.067(2) -0.4947(9) 0.147(7) Uani 1.00 1 d . . .
C(19) C -0.490(1) 0.730(1) 0.5055(7) 0.100(5) Uani 1.00 1 d . . .
C(20) C -0.407(1) 0.618(1) 0.5462(7) 0.101(5) Uani 1.00 1 d . . .
C(21) C 0.1936(8) 0.0927(7) 0.1982(5) 0.046(3) Uani 1.00 1 d . . .
C(22) C 0.275(1) 0.1461(8) 0.2295(6) 0.062(3) Uani 1.00 1 d . . .
C(23) C 0.3768(9) 0.051(1) 0.2750(6) 0.068(3) Uani 1.00 1 d . . .
C(24) C 0.456(1) 0.099(1) 0.3125(7) 0.109(6) Uani 1.00 1 d . . .
C(25) C -0.0069(8) 0.2857(7) 0.1885(5) 0.049(3) Uani 1.00 1 d . . .
C(26) C -0.0953(9) 0.2583(8) 0.2550(6) 0.064(3) Uani 1.00 1 d . . .
C(27) C -0.178(1) 0.3708(9) 0.2954(6) 0.072(4) Uani 1.00 1 d . . .
C(28) C -0.291(1) 0.361(1) 0.3465(8) 0.115(6) Uani 1.00 1 d . . .
C(29) C 0.0239(8) 0.1018(7) 0.1248(5) 0.048(3) Uani 1.00 1 d . . .
C(30) C -0.0848(9) 0.1628(7) 0.0743(5) 0.052(3) Uani 1.00 1 d . . .
C(31) C -0.1607(9) 0.0821(8) 0.0734(6) 0.061(3) Uani 1.00 1 d . . .
C(32) C -0.257(1) 0.090(1) 0.1445(8) 0.094(5) Uani 1.00 1 d . . .
C(33) C 0.1521(9) 0.2272(7) 0.0775(5) 0.048(3) Uani 1.00 1 d . . .
C(34) C 0.254(1) 0.1396(9) 0.0255(6) 0.073(4) Uani 1.00 1 d . . .
C(35) C 0.311(1) 0.194(1) -0.0376(7) 0.086(4) Uani 1.00 1 d . . .
C(36) C 0.416(1) 0.122(1) -0.0920(8) 0.102(5) Uani 1.00 1 d . . .
H(1) H 0.943(1) 0.143(1) -0.5391(6) 0.097(5) Uiso 1.00 1 c . . .
H(2) H 0.951(1) 0.266(1) -0.5356(6) 0.097(5) Uiso 1.00 1 c . . .
H(3) H 1.2416(9) 0.096(1) -0.3900(6) 0.084(4) Uiso 1.00 1 c . . .
H(4) H 1.2245(9) -0.024(1) -0.3927(6) 0.084(4) Uiso 1.00 1 c . . .
H(5) H -0.4924(9) 0.815(1) 0.3997(6) 0.086(4) Uiso 1.00 1 c . . .
H(6) H -0.4996(9) 0.690(1) 0.3993(6) 0.086(4) Uiso 1.00 1 c . . .
H(7) H -0.2174(8) 0.4999(9) 0.5410(5) 0.069(4) Uiso 1.00 1 c . . .
H(8) H -0.2353(8) 0.6273(9) 0.5588(5) 0.069(4) Uiso 1.00 1 c . . .
H(9) H 1.135(2) 0.078(2) -0.5791(9) 0.20(1) Uiso 1.00 1 c . . .
H(10) H 1.146(2) 0.196(2) -0.5650(9) 0.20(1) Uiso 1.00 1 c . . .
H(11) H 1.284(2) 0.100(2) -0.5063(9) 0.150(7) Uiso 1.00 1 c . . .
H(12) H 1.256(2) -0.014(2) -0.5095(9) 0.150(7) Uiso 1.00 1 c . . .
H(13) H -0.479(1) 0.795(1) 0.5233(7) 0.107(5) Uiso 1.00 1 c . . .
H(14) H -0.579(1) 0.739(1) 0.5175(7) 0.107(5) Uiso 1.00 1 c . . .
H(15) H -0.426(1) 0.555(1) 0.5331(7) 0.110(5) Uiso 1.00 1 c . . .
H(16) H -0.429(1) 0.628(1) 0.5996(7) 0.110(5) Uiso 1.00 1 c . . .
H(17) H 0.1499(8) 0.0633(7) 0.2406(5) 0.051(3) Uiso 1.00 1 c . . .
H(18) H 0.2524(8) 0.0276(7) 0.1690(5) 0.051(3) Uiso 1.00 1 c . . .
H(19) H 0.317(1) 0.1789(8) 0.1882(6) 0.076(4) Uiso 1.00 1 c . . .
H(20) H 0.218(1) 0.2080(8) 0.2618(6) 0.077(4) Uiso 1.00 1 c . . .
H(21) H 0.3337(9) 0.015(1) 0.3138(6) 0.079(4) Uiso 1.00 1 c . . .
H(22) H 0.4352(9) -0.008(1) 0.2414(6) 0.079(4) Uiso 1.00 1 c . . .
H(23) H 0.519(1) 0.035(1) 0.3397(7) 0.143(7) Uiso 1.00 1 c . . .
H(24) H 0.500(1) 0.136(1) 0.2744(7) 0.143(7) Uiso 1.00 1 c . . .
H(25) H 0.399(1) 0.157(1) 0.3471(7) 0.143(7) Uiso 1.00 1 c . . .
H(26) H 0.0413(8) 0.3226(7) 0.2077(5) 0.055(3) Uiso 1.00 1 c . . .
H(27) H -0.0610(8) 0.3403(7) 0.1525(5) 0.055(3) Uiso 1.00 1 c . . .
H(28) H -0.1510(9) 0.2291(8) 0.2361(6) 0.074(4) Uiso 1.00 1 c . . .
H(29) H -0.0429(9) 0.1990(8) 0.2898(6) 0.074(4) Uiso 1.00 1 c . . .
H(30) H -0.124(1) 0.3869(9) 0.3254(6) 0.081(4) Uiso 1.00 1 c . . .
H(31) H -0.210(1) 0.4355(9) 0.2581(6) 0.081(4) Uiso 1.00 1 c . . .
H(32) H -0.340(1) 0.434(1) 0.3709(8) 0.138(7) Uiso 1.00 1 c . . .
H(33) H -0.347(1) 0.346(1) 0.3171(8) 0.138(7) Uiso 1.00 1 c . . .
H(34) H -0.261(1) 0.297(1) 0.3843(8) 0.138(7) Uiso 1.00 1 c . . .
H(35) H 0.0897(8) 0.0364(7) 0.0987(5) 0.059(3) Uiso 1.00 1 c . . .
H(36) H -0.0117(8) 0.0719(7) 0.1707(5) 0.059(3) Uiso 1.00 1 c . . .
H(37) H -0.1431(9) 0.2378(7) 0.0936(5) 0.063(4) Uiso 1.00 1 c . . .
H(38) H -0.0486(9) 0.1758(7) 0.0237(5) 0.063(4) Uiso 1.00 1 c . . .
H(39) H -0.2078(9) 0.1066(8) 0.0299(6) 0.073(4) Uiso 1.00 1 c . . .
H(40) H -0.0993(9) 0.0010(8) 0.0701(6) 0.073(4) Uiso 1.00 1 c . . .
H(41) H -0.319(1) 0.171(1) 0.1484(8) 0.120(6) Uiso 1.00 1 c . . .
H(42) H -0.301(1) 0.040(1) 0.1412(8) 0.120(6) Uiso 1.00 1 c . . .
H(43) H -0.211(1) 0.065(1) 0.1885(8) 0.120(6) Uiso 1.00 1 c . . .
H(44) H 0.0836(9) 0.2786(7) 0.0481(5) 0.057(3) Uiso 1.00 1 c . . .
H(45) H 0.1920(9) 0.2730(7) 0.0953(5) 0.057(3) Uiso 1.00 1 c . . .
H(46) H 0.322(1) 0.0860(9) 0.0545(6) 0.088(5) Uiso 1.00 1 c . . .
H(47) H 0.214(1) 0.0956(9) 0.0054(6) 0.088(5) Uiso 1.00 1 c . . .
H(48) H 0.242(1) 0.245(1) -0.0666(7) 0.099(5) Uiso 1.00 1 c . . .
H(49) H 0.344(1) 0.242(1) -0.0160(7) 0.099(5) Uiso 1.00 1 c . . .
H(50) H 0.489(1) 0.069(1) -0.0655(8) 0.117(6) Uiso 1.00 1 c . . .
H(51) H 0.386(1) 0.076(1) -0.1174(8) 0.117(6) Uiso 1.00 1 c . . .
H(52) H 0.444(1) 0.173(1) -0.1286(8) 0.117(6) Uiso 1.00 1 c . . .

loop_
_atom_site_aniso_label
_atom_site_aniso_U_11
_atom_site_aniso_U_22
_atom_site_aniso_U_33
_atom_site_aniso_U_12
_atom_site_aniso_U_13
_atom_site_aniso_U_23
Co(1) 0.0303(6) 0.0333(6) 0.0344(7) -0.0097(5) 0.0019(5) -0.0008(5)
S(1) 0.036(1) 0.054(1) 0.034(1) -0.008(1) -0.002(1) -0.003(1)
S(2) 0.034(1) 0.035(1) 0.033(1) -0.0082(9) -0.0009(9) 0.0007(9)
S(3) 0.030(1) 0.047(1) 0.038(1) -0.008(1) -0.003(1) 0.006(1)
S(4) 0.030(1) 0.037(1) 0.037(1) -0.0095(9) 0.0007(9) 0.0032(9)
S(5) 0.046(1) 0.073(2) 0.036(1) -0.009(1) 0.001(1) -0.015(1)
S(6) 0.039(1) 0.036(1) 0.043(1) 0.003(1) 0.001(1) -0.005(1)
S(7) 0.034(1) 0.063(1) 0.047(1) -0.003(1) 0.004(1) 0.004(1)
S(8) 0.038(1) 0.053(1) 0.034(1) -0.012(1) 0.003(1) -0.000(1)
S(9) 0.054(2) 0.090(2) 0.042(2) -0.015(2) 0.003(1) -0.011(1)
S(10) 0.048(1) 0.051(1) 0.051(2) -0.009(1) 0.005(1) -0.000(1)
S(11) 0.040(1) 0.072(2) 0.046(2) -0.006(1) 0.004(1) -0.001(1)
S(12) 0.040(1) 0.074(2) 0.040(1) -0.018(1) 0.004(1) -0.004(1)
N(14) 0.041(4) 0.029(3) 0.055(5) -0.012(3) -0.009(4) 0.002(3)
C(1) 0.043(5) 0.037(4) 0.035(5) -0.017(4) 0.002(4) -0.006(4)
C(2) 0.031(5) 0.032(4) 0.040(5) -0.008(4) 0.004(4) -0.004(4)
C(3) 0.027(4) 0.033(4) 0.042(5) -0.008(4) 0.006(4) 0.000(4)
C(4) 0.041(5) 0.036(4) 0.036(5) -0.015(4) 0.000(4) 0.001(4)
C(5) 0.051(6) 0.034(4) 0.043(5) -0.017(4) -0.001(5) -0.007(4)
C(6) 0.047(6) 0.044(5) 0.049(6) -0.021(5) -0.002(5) 0.003(4)
C(7) 0.046(5) 0.033(4) 0.044(5) -0.016(4) -0.000(4) 0.001(4)
C(8) 0.041(5) 0.056(5) 0.035(5) -0.017(5) 0.003(4) -0.002(4)
C(9) 0.057(6) 0.057(6) 0.045(6) -0.029(5) 0.018(5) -0.014(5)
C(10) 0.044(6) 0.044(5) 0.052(6) -0.016(5) 0.006(5) -0.012(4)
C(11) 0.034(5) 0.064(6) 0.047(6) -0.014(5) 0.002(5) -0.013(5)
C(12) 0.034(5) 0.064(6) 0.049(6) -0.021(5) 0.015(5) -0.020(5)
C(13) 0.094(9) 0.104(9) 0.045(6) -0.049(8) 0.017(6) -0.018(6)
C(14) 0.051(7) 0.077(7) 0.081(8) -0.024(6) 0.021(6) -0.023(6)
C(15) 0.052(7) 0.110(9) 0.054(7) -0.032(6) 0.000(5) -0.013(6)
C(16) 0.042(6) 0.079(7) 0.052(6) -0.027(5) 0.007(5) -0.006(5)
C(17) 0.11(2) 0.35(3) 0.05(1) -0.04(2) 0.05(1) -0.01(1)
C(18) 0.12(1) 0.18(2) 0.08(1) -0.02(1) 0.06(1) -0.01(1)
C(19) 0.046(7) 0.14(1) 0.09(1) -0.011(8) 0.020(7) -0.011(9)
C(20) 0.057(8) 0.15(1) 0.069(9) -0.023(8) 0.008(7) 0.007(8)
C(21) 0.039(5) 0.037(4) 0.052(6) -0.008(4) -0.006(5) 0.005(4)
C(22) 0.074(7) 0.060(6) 0.057(7) -0.033(6) -0.013(6) 0.009(5)
C(23) 0.047(6) 0.091(7) 0.060(7) -0.020(6) -0.003(5) -0.011(6)
C(24) 0.09(1) 0.17(1) 0.10(1) -0.08(1) -0.042(8) 0.012(9)
C(25) 0.037(5) 0.034(4) 0.067(7) -0.007(4) -0.004(5) -0.003(4)
C(26) 0.044(6) 0.060(6) 0.080(8) -0.018(5) 0.010(5) -0.010(6)
C(27) 0.079(8) 0.070(7) 0.054(7) -0.021(6) 0.009(6) -0.010(6)
C(28) 0.11(1) 0.11(1) 0.12(1) -0.06(1) 0.034(9) -0.028(9)
C(29) 0.045(5) 0.037(4) 0.065(6) -0.019(4) -0.014(5) 0.001(4)
C(30) 0.053(6) 0.043(5) 0.061(6) -0.017(5) -0.016(5) 0.003(4)
C(31) 0.039(6) 0.042(5) 0.101(8) -0.011(5) -0.024(5) -0.003(5)
C(32) 0.062(8) 0.102(9) 0.14(1) -0.048(7) -0.029(8) 0.011(8)
C(33) 0.050(6) 0.043(5) 0.048(6) -0.019(5) -0.004(5) 0.006(4)
C(34) 0.079(8) 0.063(6) 0.076(8) -0.037(6) 0.019(6) -0.009(6)
C(35) 0.11(1) 0.070(7) 0.066(8) -0.034(7) 0.015(7) -0.005(6)
C(36) 0.088(9) 0.075(8) 0.13(1) -0.032(7) 0.028(8) -0.014(8)

loop_
_atom_type_symbol
_atom_type_description
_atom_type_scat_dispersion_real
_atom_type_scat_dispersion_imag
_atom_type_scat_source
C C 0.003 0.002
;
International Tables for Crystallography
(1992, Vol. C, Tables 4.2.6.8 and 6.1.1.4)
;
H H 0.000 0.000
;
International Tables for Crystallography
(1992, Vol. C, Table 6.1.1.4)
;
Co Co 0.349 0.972
;
International Tables for Crystallography
(1992, Vol. C, Tables 4.2.6.8 and 6.1.1.4)
;
N N 0.006 0.003
;
International Tables for Crystallography
(1992, Vol. C, Tables 4.2.6.8 and 6.1.1.4)
;
S S 0.125 0.123
;
International Tables for Crystallography
(1992, Vol. C, Tables 4.2.6.8 and 6.1.1.4)
;

loop_
_geom_angle_atom_site_label_1
_geom_angle_atom_site_label_2
_geom_angle_atom_site_label_3
_geom_angle
_geom_angle_publ_flag
_geom_angle_site_symmetry_1
_geom_angle_site_symmetry_2
_geom_angle_site_symmetry_3
S(1) Co(1) S(2) 90.66(8) yes . . .
S(1) Co(1) S(3) 88.05(9) yes . . .
S(1) Co(1) S(4) 160.6(1) yes . . .
S(2) Co(1) S(3) 173.0(1) yes . . .
S(2) Co(1) S(4) 87.99(8) yes . . .
S(3) Co(1) S(4) 90.93(8) yes . . .
C(1) S(1) Co(1) 101.6(3) yes . . .
C(2) S(2) Co(1) 102.5(3) yes . . .
C(3) S(3) Co(1) 101.8(3) yes . . .
C(4) S(4) Co(1) 101.7(3) yes . . .
C(1) S(5) C(5) 95.8(4) yes . . .
C(2) S(6) C(5) 94.5(4) yes . . .
C(3) S(7) C(6) 94.2(4) yes . . .
C(4) S(8) C(6) 95.1(4) yes . . .
C(7) S(9) C(9) 95.2(4) yes . . .
C(7) S(10) C(10) 95.6(4) yes . . .
C(8) S(11) C(11) 95.1(4) yes . . .
C(8) S(12) C(12) 94.4(4) yes . . .
C(21) N(14) C(25) 111.6(7) yes . . .
C(21) N(14) C(29) 105.6(6) yes . . .
C(21) N(14) C(33) 111.2(6) yes . . .
C(25) N(14) C(29) 111.9(6) yes . . .
C(25) N(14) C(33) 105.3(6) yes . . .
C(29) N(14) C(33) 111.4(7) yes . . .
C(2) C(1) S(1) 123.5(6) yes . . .
C(2) C(1) S(5) 115.9(5) yes . . .
S(1) C(1) S(5) 120.6(5) yes . . .
S(2) C(2) S(6) 120.9(5) yes . . .
S(2) C(2) C(1) 120.1(5) yes . . .
S(6) C(2) C(1) 118.8(6) yes . . .
C(4) C(3) S(3) 121.7(6) yes . . .
C(4) C(3) S(7) 118.6(6) yes . . .
S(3) C(3) S(7) 119.5(4) yes . . .
S(4) C(4) S(8) 121.7(5) yes . . .
S(4) C(4) C(3) 121.4(6) yes . . .
S(8) C(4) C(3) 116.9(6) yes . . .
C(7) C(5) S(5) 123.1(7) yes . . .
C(7) C(5) S(6) 122.3(7) yes . . .
S(5) C(5) S(6) 114.6(4) yes . . .
C(8) C(6) S(7) 120.3(6) yes . . .
C(8) C(6) S(8) 124.8(7) yes . . .
S(7) C(6) S(8) 114.9(5) yes . . .
S(9) C(7) S(10) 113.9(4) yes . . .
S(9) C(7) C(5) 122.9(6) yes . . .
S(10) C(7) C(5) 123.2(7) yes . . .
S(11) C(8) S(12) 113.9(4) yes . . .
S(11) C(8) C(6) 123.5(7) yes . . .
S(12) C(8) C(6) 122.6(6) yes . . .
C(10) C(9) C(13) 124.1(8) yes . . .
C(10) C(9) S(9) 118.2(7) yes . . .
C(13) C(9) S(9) 117.7(7) yes . . .
C(14) C(10) S(10) 119.2(7) yes . . .
C(14) C(10) C(9) 124.1(9) yes . . .
S(10) C(10) C(9) 116.7(7) yes . . .
C(12) C(11) C(15) 124.8(8) yes . . .
C(12) C(11) S(11) 116.9(7) yes . . .
C(15) C(11) S(11) 118.3(6) yes . . .
C(16) C(12) S(12) 117.5(6) yes . . .
C(16) C(12) C(11) 123.8(8) yes . . .
S(12) C(12) C(11) 118.6(7) yes . . .
C(17) C(13) H(1) 109(1) no . . .
C(17) C(13) H(2) 108(1) no . . .
C(17) C(13) C(9) 110(1) yes . . .
H(1) C(13) H(2) 109(1) no . . .
H(1) C(13) C(9) 109(1) no . . .
H(2) C(13) C(9) 109(1) no . . .
C(18) C(14) H(3) 109(1) no . . .
C(18) C(14) H(4) 108(1) no . . .
C(18) C(14) C(10) 111(1) yes . . .
H(3) C(14) H(4) 109(1) no . . .
H(3) C(14) C(10) 108(1) no . . .
H(4) C(14) C(10) 109(1) no . . .
C(19) C(15) H(5) 109(1) no . . .
C(19) C(15) H(6) 109(1) no . . .
C(19) C(15) C(11) 110.7(8) yes . . .
H(5) C(15) H(6) 109(1) no . . .
H(5) C(15) C(11) 109(1) no . . .
H(6) C(15) C(11) 109(1) no . . .
C(20) C(16) H(7) 109(1) no . . .
C(20) C(16) H(8) 109(1) no . . .
C(20) C(16) C(12) 110.3(8) yes . . .
H(7) C(16) H(8) 109(1) no . . .
H(7) C(16) C(12) 109.2(9) no . . .
H(8) C(16) C(12) 109(1) no . . .
C(18) C(17) H(9) 104(2) no . . .
C(18) C(17) H(10) 105(2) no . . .
C(18) C(17) C(13) 125(1) yes . . .
H(9) C(17) H(10) 109(2) no . . .
H(9) C(17) C(13) 104(2) no . . .
H(10) C(17) C(13) 105(1) no . . .
H(11) C(18) H(12) 109(2) no . . .
H(11) C(18) C(14) 105(2) no . . .
H(11) C(18) C(17) 105(2) no . . .
H(12) C(18) C(14) 105(1) no . . .
H(12) C(18) C(17) 106(2) no . . .
C(14) C(18) C(17) 123(1) yes . . .
C(20) C(19) H(13) 108(1) no . . .
C(20) C(19) H(14) 108(1) no . . .
C(20) C(19) C(15) 114(1) yes . . .
H(13) C(19) H(14) 109(1) no . . .
H(13) C(19) C(15) 108(1) no . . .
H(14) C(19) C(15) 108(1) no . . .
H(15) C(20) H(16) 109(1) no . . .
H(15) C(20) C(16) 108(1) no . . .
H(15) C(20) C(19) 108(1) no . . .
H(16) C(20) C(16) 107(1) no . . .
H(16) C(20) C(19) 107(1) no . . .
C(16) C(20) C(19) 115(1) yes . . .
C(22) C(21) H(17) 107(1) no . . .
C(22) C(21) H(18) 107(1) no . . .
C(22) C(21) N(14) 116.6(7) yes . . .
H(17) C(21) H(18) 109(1) no . . .
H(17) C(21) N(14) 107.7(9) no . . .
H(18) C(21) N(14) 107.7(9) no . . .
C(23) C(22) H(19) 109(1) no . . .
C(23) C(22) H(20) 109(1) no . . .
C(23) C(22) C(21) 110.4(9) yes . . .
H(19) C(22) H(20) 109(1) no . . .
H(19) C(22) C(21) 109(1) no . . .
H(20) C(22) C(21) 109(1) no . . .
C(24) C(23) H(21) 108(1) no . . .
C(24) C(23) H(22) 108(1) no . . .
C(24) C(23) C(22) 113(1) yes . . .
H(21) C(23) H(22) 109(1) no . . .
H(21) C(23) C(22) 108(1) no . . .
H(22) C(23) C(22) 108(1) no . . .
H(23) C(24) H(24) 109(1) no . . .
H(23) C(24) H(25) 109(1) no . . .
H(23) C(24) C(23) 109(1) no . . .
H(24) C(24) H(25) 109(2) no . . .
H(24) C(24) C(23) 109(1) no . . .
H(25) C(24) C(23) 109(1) no . . .
C(26) C(25) H(26) 108(1) no . . .
C(26) C(25) H(27) 108.1(9) no . . .
C(26) C(25) N(14) 114.8(7) yes . . .
H(26) C(25) H(27) 109(1) no . . .
H(26) C(25) N(14) 108.1(8) no . . .
H(27) C(25) N(14) 108.2(9) no . . .
C(27) C(26) H(28) 109(1) no . . .
C(27) C(26) H(29) 109(1) no . . .
C(27) C(26) C(25) 109.7(9) yes . . .
H(28) C(26) H(29) 109(1) no . . .
H(28) C(26) C(25) 109(1) no . . .
H(29) C(26) C(25) 109(1) no . . .
C(28) C(27) H(30) 108(1) no . . .
C(28) C(27) H(31) 108(1) no . . .
C(28) C(27) C(26) 113(1) yes . . .
H(30) C(27) H(31) 109(1) no . . .
H(30) C(27) C(26) 108(1) no . . .
H(31) C(27) C(26) 108(1) no . . .
H(32) C(28) H(33) 109(1) no . . .
H(32) C(28) H(34) 109(1) no . . .
H(32) C(28) C(27) 109(1) no . . .
H(33) C(28) H(34) 109(2) no . . .
H(33) C(28) C(27) 109(1) no . . .
H(34) C(28) C(27) 109(1) no . . .
C(30) C(29) H(35) 107(1) no . . .
C(30) C(29) H(36) 107(1) no . . .
C(30) C(29) N(14) 117.4(7) yes . . .
H(35) C(29) H(36) 109(1) no . . .
H(35) C(29) N(14) 107(1) no . . .
H(36) C(29) N(14) 107(1) no . . .
C(31) C(30) H(37) 109(1) no . . .
C(31) C(30) H(38) 109(1) no . . .
C(31) C(30) C(29) 109.5(7) yes . . .
H(37) C(30) H(38) 109(1) no . . .
H(37) C(30) C(29) 109(1) no . . .
H(38) C(30) C(29) 109(1) no . . .
C(32) C(31) H(39) 108(1) no . . .
C(32) C(31) H(40) 108(1) no . . .
C(32) C(31) C(30) 112(1) yes . . .
H(39) C(31) H(40) 109(1) no . . .
H(39) C(31) C(30) 108(1) no . . .
H(40) C(31) C(30) 108(1) no . . .
H(41) C(32) H(42) 109(1) no . . .
H(41) C(32) H(43) 109(1) no . . .
H(41) C(32) C(31) 109(1) no . . .
H(42) C(32) H(43) 109(1) no . . .
H(42) C(32) C(31) 109(1) no . . .
H(43) C(32) C(31) 109(1) no . . .
C(34) C(33) H(44) 107(1) no . . .
C(34) C(33) H(45) 107(1) no . . .
C(34) C(33) N(14) 117.5(7) yes . . .
H(44) C(33) H(45) 109(1) no . . .
H(44) C(33) N(14) 107(1) no . . .
H(45) C(33) N(14) 107.3(9) no . . .
C(35) C(34) H(46) 108(1) no . . .
C(35) C(34) H(47) 108(1) no . . .
C(35) C(34) C(33) 114.0(9) yes . . .
H(46) C(34) H(47) 109(1) no . . .
H(46) C(34) C(33) 108(1) no . . .
H(47) C(34) C(33) 108(1) no . . .
C(36) C(35) H(48) 106(1) no . . .
C(36) C(35) H(49) 106(1) no . . .
C(36) C(35) C(34) 121(1) yes . . .
H(48) C(35) H(49) 109(1) no . . .
H(48) C(35) C(34) 106(1) no . . .
H(49) C(35) C(34) 106(1) no . . .
H(50) C(36) H(51) 109(1) no . . .
H(50) C(36) H(52) 109(1) no . . .
H(50) C(36) C(35) 109(1) no . . .
H(51) C(36) H(52) 109(1) no . . .
H(51) C(36) C(35) 109(1) no . . .
H(52) C(36) C(35) 109(1) no . . .

loop_
_geom_bond_atom_site_label_1
_geom_bond_atom_site_label_2
_geom_bond_distance
_geom_bond_publ_flag
_geom_bond_site_symmetry_1
_geom_bond_site_symmetry_2
Co(1) S(1) 2.228(2) yes . .
Co(1) S(2) 2.208(2) yes . .
Co(1) S(3) 2.200(2) yes . .
Co(1) S(4) 2.206(2) yes . .
S(1) C(1) 1.706(7) yes . .
S(2) C(2) 1.733(8) yes . .
S(3) C(3) 1.733(8) yes . .
S(4) C(4) 1.735(7) yes . .
S(5) C(1) 1.762(8) yes . .
S(5) C(5) 1.749(8) yes . .
S(6) C(2) 1.755(7) yes . .
S(6) C(5) 1.761(9) yes . .
S(7) C(3) 1.753(7) yes . .
S(7) C(6) 1.765(9) yes . .
S(8) C(4) 1.760(8) yes . .
S(8) C(6) 1.748(8) yes . .
S(9) C(7) 1.755(9) yes . .
S(9) C(9) 1.751(9) yes . .
S(10) C(7) 1.757(8) yes . .
S(10) C(10) 1.755(9) yes . .
S(11) C(8) 1.755(8) yes . .
S(11) C(11) 1.758(9) yes . .
S(12) C(8) 1.765(9) yes . .
S(12) C(12) 1.747(9) yes . .
N(14) C(21) 1.53(1) yes . .
N(14) C(25) 1.515(9) yes . .
N(14) C(29) 1.51(1) yes . .
N(14) C(33) 1.51(1) yes . .
C(1) C(2) 1.34(1) yes . .
C(3) C(4) 1.33(1) yes . .
C(5) C(7) 1.35(1) yes . .
C(6) C(8) 1.34(1) yes . .
C(9) C(10) 1.32(1) yes . .
C(9) C(13) 1.53(1) yes . .
C(10) C(14) 1.51(1) yes . .
C(11) C(12) 1.32(1) yes . .
C(11) C(15) 1.49(1) yes . .
C(12) C(16) 1.52(1) yes . .
C(13) C(17) 1.45(2) yes . .
C(13) H(1) 0.95(2) no . .
C(13) H(2) 0.95(2) no . .
C(14) C(18) 1.47(2) yes . .
C(14) H(3) 0.95(2) no . .
C(14) H(4) 0.95(2) no . .
C(15) C(19) 1.50(2) yes . .
C(15) H(5) 0.95(2) no . .
C(15) H(6) 0.95(2) no . .
C(16) C(20) 1.50(1) yes . .
C(16) H(7) 0.95(1) no . .
C(16) H(8) 0.95(2) no . .
C(17) C(18) 1.37(2) yes . .
C(17) H(9) 0.95(3) no . .
C(17) H(10) 0.95(4) no . .
C(18) H(11) 0.95(3) no . .
C(18) H(12) 0.95(3) no . .
C(19) C(20) 1.47(2) yes . .
C(19) H(13) 0.95(2) no . .
C(19) H(14) 0.95(2) no . .
C(20) H(15) 0.95(2) no . .
C(20) H(16) 0.95(2) no . .
C(21) C(22) 1.51(2) yes . .
C(21) H(17) 0.95(1) no . .
C(21) H(18) 0.95(1) no . .
C(22) C(23) 1.51(1) yes . .
C(22) H(19) 0.95(1) no . .
C(22) H(20) 0.95(1) no . .
C(23) C(24) 1.51(2) yes . .
C(23) H(21) 0.95(2) no . .
C(23) H(22) 0.95(1) no . .
C(24) H(23) 0.95(2) no . .
C(24) H(24) 0.95(2) no . .
C(24) H(25) 0.95(2) no . .
C(25) C(26) 1.52(1) yes . .
C(25) H(26) 0.95(2) no . .
C(25) H(27) 0.95(1) no . .
C(26) C(27) 1.50(1) yes . .
C(26) H(28) 0.95(2) no . .
C(26) H(29) 0.95(1) no . .
C(27) C(28) 1.49(2) yes . .
C(27) H(30) 0.95(2) no . .
C(27) H(31) 0.95(1) no . .
C(28) H(32) 0.95(2) no . .
C(28) H(33) 0.95(2) no . .
C(28) H(34) 0.95(2) no . .
C(29) C(30) 1.51(1) yes . .
C(29) H(35) 0.95(1) no . .
C(29) H(36) 0.95(1) no . .
C(30) C(31) 1.55(2) yes . .
C(30) H(37) 0.95(1) no . .
C(30) H(38) 0.95(1) no . .
C(31) C(32) 1.51(2) yes . .
C(31) H(39) 0.95(2) no . .
C(31) H(40) 0.95(1) no . .
C(32) H(41) 0.95(1) no . .
C(32) H(42) 0.95(2) no . .
C(32) H(43) 0.95(2) no . .
C(33) C(34) 1.49(1) yes . .
C(33) H(44) 0.95(1) no . .
C(33) H(45) 0.95(2) no . .
C(34) C(35) 1.44(2) yes . .
C(34) H(46) 0.95(1) no . .
C(34) H(47) 0.95(2) no . .
C(35) C(36) 1.46(2) yes . .
C(35) H(48) 0.95(2) no . .
C(35) H(49) 0.95(2) no . .
C(36) H(50) 0.95(2) no . .
C(36) H(51) 0.95(2) no . .
C(36) H(52) 0.95(2) no . .

loop_
_geom_contact_atom_site_label_1
_geom_contact_atom_site_label_2
_geom_contact_distance
_geom_contact_publ_flag
_geom_contact_site_symmetry_1
_geom_contact_site_symmetry_2
Co(1) Co(1) 3.197(2) yes . 66502
Co(1) S(1) 2.228(2) yes . 55501
Co(1) S(2) 2.208(2) yes . 55501
Co(1) S(2) 2.349(3) yes . 66502
Co(1) S(3) 2.200(2) yes . 55501
Co(1) S(4) 2.206(2) yes . 55501
Co(1) C(1) 3.065(8) yes . 55501
Co(1) C(1) 3.88(1) yes . 66502
Co(1) C(2) 3.087(7) yes . 55501
Co(1) C(2) 3.285(9) yes . 66502
Co(1) C(3) 3.066(7) yes . 55501
Co(1) C(4) 3.070(8) yes . 55501
Co(1) C(35) 3.83(1) yes . 55501
Co(1) H(37) 3.946(8) no . 56502
Co(1) H(45) 3.77(1) no . 55501
Co(1) H(48) 3.98(2) no . 55501
Co(1) H(49) 2.94(1) no . 55501
S(1) Co(1) 2.228(2) yes . 55501
S(1) S(2) 3.155(3) yes . 55501
S(1) S(2) 3.380(4) yes . 66502
S(1) S(3) 3.078(3) yes . 55501
S(1) S(4) 3.747(4) yes . 66502
S(1) S(5) 3.012(3) yes . 55501
S(1) C(2) 2.689(7) yes . 55501
S(1) C(27) 3.93(1) yes . 56502
S(1) C(35) 3.80(1) yes . 55501
S(1) H(27) 3.409(8) no . 56502
S(1) H(31) 3.12(1) no . 56502
S(1) H(33) 3.91(1) no . 56502
S(1) H(37) 3.465(8) no . 56502
S(1) H(48) 3.60(1) no . 55501
S(1) H(49) 3.25(1) no . 55501
S(1) H(52) 3.42(1) no . 55501
S(2) Co(1) 2.208(2) yes . 55501
S(2) Co(1) 2.349(3) yes . 66502
S(2) S(1) 3.155(3) yes . 55501
S(2) S(1) 3.380(4) yes . 66502
S(2) S(2) 3.250(2) yes . 66502
S(2) S(3) 3.384(4) yes . 66502
S(2) S(4) 3.066(3) yes . 55501
S(2) S(4) 3.596(3) yes . 66502
S(2) S(6) 3.035(3) yes . 55501
S(2) C(1) 2.671(9) yes . 55501
S(2) C(30) 3.806(9) yes . 65501
S(2) C(31) 3.661(8) yes . 65501
S(2) C(32) 3.93(1) yes . 65501
S(2) H(37) 3.39(1) no . 65501
S(2) H(38) 3.802(9) no . 65501
S(2) H(39) 3.030(8) no . 65501
S(2) H(41) 3.35(1) no . 65501
S(2) H(49) 3.65(2) no . 55501
S(3) Co(1) 2.200(2) yes . 55501
S(3) S(1) 3.078(3) yes . 55501
S(3) S(2) 3.384(4) yes . 66502
S(3) S(4) 3.140(3) yes . 55501
S(3) S(7) 3.012(3) yes . 55501
S(3) C(2) 3.93(1) yes . 66502
S(3) C(4) 2.680(8) yes . 55501
S(3) C(30) 3.588(9) yes . 56502
S(3) C(33) 3.92(1) yes . 55501
S(3) C(33) 3.990(8) yes . 56502
S(3) H(27) 3.370(9) no . 56502
S(3) H(37) 3.101(9) no . 56502
S(3) H(38) 3.175(8) no . 56502
S(3) H(44) 3.65(1) no . 55501
S(3) H(44) 3.050(8) no . 56502
S(3) H(45) 3.308(9) no . 55501
S(3) H(48) 3.84(1) no . 55501
S(3) H(49) 3.48(1) no . 55501
S(4) Co(1) 2.206(2) yes . 55501
S(4) S(1) 3.747(4) yes . 66502
S(4) S(2) 3.066(3) yes . 55501
S(4) S(2) 3.596(3) yes . 66502
S(4) S(3) 3.140(3) yes . 55501
S(4) S(8) 3.053(3) yes . 55501
S(4) C(1) 3.47(1) yes . 66502
S(4) C(2) 3.440(9) yes . 66502
S(4) C(3) 2.677(7) yes . 55501
S(4) C(22) 3.83(1) yes . 55501
S(4) H(19) 3.02(1) no . 55501
S(4) H(20) 3.84(1) no . 55501
S(4) H(24) 3.74(1) no . 55501
S(4) H(41) 3.40(1) no . 65501
S(4) H(45) 3.17(1) no . 55501
S(4) H(49) 3.49(1) no . 55501
S(5) S(1) 3.012(3) yes . 55501
S(5) S(6) 2.954(3) yes . 55501
S(5) S(9) 3.257(3) yes . 55501
S(5) C(2) 2.638(9) yes . 55501
S(5) C(7) 2.729(8) yes . 55501
S(5) C(15) 3.86(1) yes . 56502
S(5) H(5) 3.92(1) no . 56502
S(5) H(6) 3.08(1) no . 56502
S(5) H(31) 3.91(1) no . 56502
S(5) H(32) 3.72(1) no . 56502
S(5) H(33) 3.82(1) no . 56502
S(5) H(52) 3.33(1) no . 55501
S(6) S(2) 3.035(3) yes . 55501
S(6) S(5) 2.954(3) yes . 55501
S(6) S(7) 3.933(4) yes . 66502
S(6) S(10) 3.251(3) yes . 55501
S(6) C(1) 2.672(8) yes . 55501
S(6) C(3) 3.54(1) yes . 66502
S(6) C(4) 3.643(9) yes . 66502
S(6) C(7) 2.730(9) yes . 55501
S(6) C(29) 3.698(7) yes . 65502
S(6) H(17) 3.887(9) no . 65502
S(6) H(18) 3.37(1) no . 65502
S(6) H(35) 2.980(8) no . 65502
S(6) H(36) 3.554(7) no . 65502
S(6) H(38) 3.57(1) no . 65501
S(6) H(39) 3.18(1) no . 65501
S(6) H(40) 3.804(9) no . 65502
S(7) S(3) 3.012(3) yes . 55501
S(7) S(6) 3.933(4) yes . 66502
S(7) S(8) 2.962(3) yes . 55501
S(7) S(11) 3.197(3) yes . 55501
S(7) C(4) 2.657(8) yes . 55501
S(7) C(8) 2.699(9) yes . 55501
S(7) C(25) 3.971(9) yes . 55501
S(7) C(35) 3.83(1) yes . 56502
S(7) H(26) 3.427(9) no . 55501
S(7) H(27) 3.60(1) no . 55501
S(7) H(31) 3.73(1) no . 55501
S(7) H(44) 3.792(9) no . 56502
S(7) H(48) 2.88(1) no . 56502
S(8) S(4) 3.053(3) yes . 55501
S(8) S(7) 2.962(3) yes . 55501
S(8) S(12) 3.289(3) yes . 55501
S(8) C(3) 2.640(8) yes . 55501
S(8) C(5) 3.71(1) yes . 66502
S(8) C(7) 3.843(9) yes . 66502
S(8) C(8) 2.742(8) yes . 55501
S(8) C(22) 3.89(1) yes . 55501
S(8) H(19) 3.72(1) no . 55501
S(8) H(20) 3.18(1) no . 55501
S(8) H(25) 3.99(1) no . 55501
S(8) H(26) 3.18(1) no . 55501
S(8) H(30) 3.91(1) no . 55501
S(9) S(5) 3.257(3) yes . 55501
S(9) S(10) 2.943(4) yes . 55501
S(9) C(5) 2.733(9) yes . 55501
S(9) C(10) 2.648(9) yes . 55501
S(9) C(13) 2.81(1) yes . 55501
S(9) C(15) 3.75(1) yes . 56502
S(9) H(1) 2.99(1) no . 55501
S(9) H(2) 2.96(1) no . 55501
S(9) H(5) 3.74(1) no . 56502
S(9) H(6) 3.09(1) no . 56502
S(9) H(7) 3.22(1) no . 65401
S(9) H(14) 3.46(1) no . 56502
S(9) H(15) 3.84(1) no . 65401
S(9) H(21) 3.95(1) no . 65502
S(10) S(6) 3.251(3) yes . 55501
S(10) S(9) 2.943(4) yes . 55501
S(10) C(5) 2.738(8) yes . 55501
S(10) C(6) 3.79(1) yes . 66502
S(10) C(8) 3.79(1) yes . 66502
S(10) C(9) 2.63(1) yes . 55501
S(10) C(14) 2.82(1) yes . 55501
S(10) C(29) 3.764(9) yes . 65502
S(10) C(32) 3.98(1) yes . 65502
S(10) H(3) 2.99(1) no . 55501
S(10) H(4) 2.994(9) no . 55501
S(10) H(17) 3.30(1) no . 65502
S(10) H(28) 3.970(9) no . 65502
S(10) H(29) 3.77(1) no . 65502
S(10) H(35) 3.841(9) no . 65502
S(10) H(36) 2.910(9) no . 65502
S(10) H(43) 3.12(1) no . 65502
S(11) S(7) 3.197(3) yes . 55501
S(11) S(12) 2.950(3) yes . 55501
S(11) C(6) 2.732(8) yes . 55501
S(11) C(12) 2.631(9) yes . 55501
S(11) C(15) 2.79(1) yes . 55501
S(11) C(27) 3.78(1) yes . 55501
S(11) H(3) 3.14(1) no . 66502
S(11) H(5) 2.865(9) no . 55501
S(11) H(6) 3.07(1) no . 55501
S(11) H(22) 3.998(9) no . 46501
S(11) H(23) 3.89(1) no . 46501
S(11) H(30) 3.50(1) no . 55501
S(11) H(31) 3.26(1) no . 55501
S(11) H(32) 3.78(2) no . 55501
S(11) H(52) 3.81(1) no . 56502
S(12) S(8) 3.289(3) yes . 55501
S(12) S(11) 2.950(3) yes . 55501
S(12) C(6) 2.730(9) yes . 55501
S(12) C(9) 3.96(1) yes . 66502
S(12) C(10) 3.94(1) yes . 66502
S(12) C(11) 2.644(9) yes . 55501
S(12) C(16) 2.793(9) yes . 55501
S(12) C(27) 3.93(1) yes . 55501
S(12) H(2) 3.90(1) no . 66502
S(12) H(3) 3.87(1) no . 66502
S(12) H(7) 2.90(1) no . 55501
S(12) H(8) 3.026(9) no . 55501
S(12) H(30) 3.06(1) no . 55501
N(14) C(21) 1.53(1) yes . 55501
N(14) C(22) 2.58(1) yes . 55501
N(14) C(23) 3.89(1) yes . 55501
N(14) C(26) 2.56(1) yes . 55501
N(14) C(27) 3.85(1) yes . 55501
N(14) C(30) 2.58(1) yes . 55501
N(14) C(31) 3.89(1) yes . 55501
N(14) C(34) 2.57(1) yes . 55501
N(14) C(35) 3.84(1) yes . 55501
N(14) H(17) 2.03(1) no . 55501
N(14) H(18) 2.028(9) no . 55501
N(14) H(19) 2.76(1) no . 55501
N(14) H(20) 2.80(1) no . 55501
N(14) H(26) 2.02(1) no . 55501
N(14) H(27) 2.024(8) no . 55501
N(14) H(28) 2.79(1) no . 55501
N(14) H(29) 2.72(1) no . 55501
N(14) H(31) 4.00(1) no . 55501
N(14) H(35) 2.01(1) no . 55501
N(14) H(36) 2.01(1) no . 55501
N(14) H(37) 2.70(1) no . 55501
N(14) H(38) 2.87(1) no . 55501
N(14) H(44) 2.02(1) no . 55501
N(14) H(45) 2.01(1) no . 55501
N(14) H(46) 2.74(1) no . 55501
N(14) H(47) 2.77(1) no . 55501
N(14) H(49) 4.00(1) no . 55501
C(1) Co(1) 3.065(8) yes . 55501
C(1) Co(1) 3.88(1) yes . 66502
C(1) S(2) 2.671(9) yes . 55501
C(1) S(4) 3.47(1) yes . 66502
C(1) S(6) 2.672(8) yes . 55501
C(1) C(4) 3.95(1) yes . 66502
C(1) C(5) 2.61(1) yes . 55501
C(1) C(7) 3.92(1) yes . 55501
C(1) C(36) 3.76(2) yes . 55501
C(1) H(49) 3.56(2) no . 55501
C(1) H(52) 2.94(2) no . 55501
C(2) Co(1) 3.087(7) yes . 55501
C(2) Co(1) 3.285(9) yes . 66502
C(2) S(1) 2.689(7) yes . 55501
C(2) S(3) 3.93(1) yes . 66502
C(2) S(4) 3.440(9) yes . 66502
C(2) S(5) 2.638(9) yes . 55501
C(2) C(3) 3.82(1) yes . 66502
C(2) C(4) 3.61(1) yes . 66502
C(2) C(5) 2.58(1) yes . 55501
C(2) C(7) 3.89(1) yes . 55501
C(2) C(36) 3.98(2) yes . 55501
C(2) H(39) 3.42(1) no . 65501
C(2) H(49) 3.71(2) no . 55501
C(2) H(50) 3.91(2) no . 55501
C(2) H(52) 3.33(2) no . 55501
C(3) Co(1) 3.066(7) yes . 55501
C(3) S(4) 2.677(7) yes . 55501
C(3) S(6) 3.54(1) yes . 66502
C(3) S(8) 2.640(8) yes . 55501
C(3) C(2) 3.82(1) yes . 66502
C(3) C(6) 2.58(1) yes . 55501
C(3) C(8) 3.87(1) yes . 55501
C(3) C(25) 3.93(1) yes . 55501
C(3) C(33) 3.82(1) yes . 55501
C(3) H(26) 3.29(1) no . 55501
C(3) H(27) 3.73(1) no . 55501
C(3) H(38) 3.94(1) no . 56502
C(3) H(44) 3.76(1) no . 55501
C(3) H(44) 3.94(1) no . 56502
C(3) H(45) 3.06(1) no . 55501
C(4) Co(1) 3.070(8) yes . 55501
C(4) S(3) 2.680(8) yes . 55501
C(4) S(6) 3.643(9) yes . 66502
C(4) S(7) 2.657(8) yes . 55501
C(4) C(1) 3.95(1) yes . 66502
C(4) C(2) 3.61(1) yes . 66502
C(4) C(5) 3.91(1) yes . 66502
C(4) C(6) 2.59(1) yes . 55501
C(4) C(8) 3.90(1) yes . 55501
C(4) C(22) 3.84(1) yes . 55501
C(4) C(33) 3.92(1) yes . 55501
C(4) H(19) 3.30(1) no . 55501
C(4) H(20) 3.48(1) no . 55501
C(4) H(26) 3.19(1) no . 55501
C(4) H(45) 3.01(1) no . 55501
C(5) S(8) 3.71(1) yes . 66502
C(5) S(9) 2.733(9) yes . 55501
C(5) S(10) 2.738(8) yes . 55501
C(5) C(1) 2.61(1) yes . 55501
C(5) C(2) 2.58(1) yes . 55501
C(5) C(4) 3.91(1) yes . 66502
C(5) C(9) 3.90(1) yes . 55501
C(5) C(10) 3.92(1) yes . 55501
C(5) C(21) 3.97(1) yes . 65502
C(5) H(17) 3.56(1) no . 65502
C(5) H(18) 3.46(1) no . 65502
C(5) H(35) 3.97(1) no . 65502
C(5) H(52) 4.00(2) no . 55501
C(6) S(10) 3.79(1) yes . 66502
C(6) S(11) 2.732(8) yes . 55501
C(6) S(12) 2.730(9) yes . 55501
C(6) C(3) 2.58(1) yes . 55501
C(6) C(4) 2.59(1) yes . 55501
C(6) C(7) 3.96(2) yes . 66502
C(6) C(11) 3.90(1) yes . 55501
C(6) C(12) 3.88(1) yes . 55501
C(6) C(25) 3.90(1) yes . 55501
C(6) C(27) 3.76(2) yes . 55501
C(6) H(26) 3.12(1) no . 55501
C(6) H(27) 3.92(1) no . 55501
C(6) H(30) 3.21(2) no . 55501
C(6) H(31) 3.46(2) no . 55501
C(7) S(5) 2.729(8) yes . 55501
C(7) S(6) 2.730(9) yes . 55501
C(7) S(8) 3.843(9) yes . 66502
C(7) C(1) 3.92(1) yes . 55501
C(7) C(2) 3.89(1) yes . 55501
C(7) C(6) 3.96(2) yes . 66502
C(7) C(9) 2.59(1) yes . 55501
C(7) C(10) 2.60(1) yes . 55501
C(7) C(21) 3.99(1) yes . 65502
C(7) H(17) 3.30(1) no . 65502
C(7) H(18) 3.79(1) no . 65502
C(7) H(21) 3.96(2) no . 65502
C(7) H(36) 3.82(1) no . 65502
C(8) S(7) 2.699(9) yes . 55501
C(8) S(8) 2.742(8) yes . 55501
C(8) S(10) 3.79(1) yes . 66502
C(8) C(3) 3.87(1) yes . 55501
C(8) C(4) 3.90(1) yes . 55501
C(8) C(10) 3.89(2) yes . 66502
C(8) C(11) 2.59(1) yes . 55501
C(8) C(12) 2.58(1) yes . 55501
C(8) C(27) 3.47(2) yes . 55501
C(8) H(3) 3.66(1) no . 66502
C(8) H(26) 3.78(1) no . 55501
C(8) H(30) 2.84(2) no . 55501
C(8) H(31) 3.22(2) no . 55501
C(9) S(10) 2.63(1) yes . 55501
C(9) S(12) 3.96(1) yes . 66502
C(9) C(5) 3.90(1) yes . 55501
C(9) C(7) 2.59(1) yes . 55501
C(9) C(14) 2.51(1) yes . 55501
C(9) C(17) 2.45(2) yes . 55501
C(9) C(18) 2.81(2) yes . 55501
C(9) H(1) 2.05(2) no . 55501
C(9) H(2) 2.05(1) no . 55501
C(9) H(3) 3.10(1) no . 55501
C(9) H(4) 3.09(1) no . 55501
C(9) H(7) 3.65(1) no . 65401
C(9) H(9) 3.09(2) no . 55501
C(9) H(10) 3.00(2) no . 55501
C(9) H(11) 3.49(2) no . 55501
C(9) H(12) 3.40(2) no . 55501
C(10) S(9) 2.648(9) yes . 55501
C(10) S(12) 3.94(1) yes . 66502
C(10) C(5) 3.92(1) yes . 55501
C(10) C(7) 2.60(1) yes . 55501
C(10) C(8) 3.89(2) yes . 66502
C(10) C(13) 2.52(1) yes . 55501
C(10) C(17) 2.79(2) yes . 55501
C(10) C(18) 2.47(2) yes . 55501
C(10) H(1) 3.10(2) no . 55501
C(10) H(2) 3.12(1) no . 55501
C(10) H(3) 2.03(1) no . 55501
C(10) H(4) 2.03(1) no . 55501
C(10) H(9) 3.49(2) no . 55501
C(10) H(10) 3.37(2) no . 55501
C(10) H(11) 3.09(2) no . 55501
C(10) H(12) 3.04(2) no . 55501
C(11) S(12) 2.644(9) yes . 55501
C(11) C(6) 3.90(1) yes . 55501
C(11) C(8) 2.59(1) yes . 55501
C(11) C(16) 2.50(1) yes . 55501
C(11) C(19) 2.47(1) yes . 55501
C(11) C(20) 2.80(2) yes . 55501
C(11) C(27) 3.96(1) yes . 55501
C(11) C(28) 3.97(2) yes . 55501
C(11) H(3) 3.18(2) no . 66502
C(11) H(5) 2.02(1) no . 55501
C(11) H(6) 2.01(2) no . 55501
C(11) H(7) 3.14(1) no . 55501
C(11) H(8) 3.03(1) no . 55501
C(11) H(11) 3.67(2) no . 66502
C(11) H(13) 2.80(1) no . 55501
C(11) H(14) 3.25(1) no . 55501
C(11) H(15) 3.06(2) no . 55501
C(11) H(16) 3.68(1) no . 55501
C(11) H(30) 3.58(1) no . 55501
C(11) H(31) 3.77(1) no . 55501
C(11) H(32) 3.19(2) no . 55501
C(12) S(11) 2.631(9) yes . 55501
C(12) C(6) 3.88(1) yes . 55501
C(12) C(8) 2.58(1) yes . 55501
C(12) C(15) 2.49(1) yes . 55501
C(12) C(19) 2.81(1) yes . 55501
C(12) C(20) 2.48(1) yes . 55501
C(12) H(3) 3.54(2) no . 66502
C(12) H(5) 3.14(1) no . 55501
C(12) H(6) 3.01(1) no . 55501
C(12) H(7) 2.04(1) no . 55501
C(12) H(8) 2.04(1) no . 55501
C(12) H(10) 3.80(3) no . 66502
C(12) H(11) 3.59(2) no . 66502
C(12) H(13) 3.06(1) no . 55501
C(12) H(14) 3.69(1) no . 55501
C(12) H(15) 2.81(2) no . 55501
C(12) H(16) 3.26(1) no . 55501
C(12) H(30) 3.37(1) no . 55501
C(12) H(32) 3.38(2) no . 55501
C(13) S(9) 2.81(1) yes . 55501
C(13) C(10) 2.52(1) yes . 55501
C(13) C(14) 3.03(2) yes . 55501
C(13) C(18) 2.50(2) yes . 55501
C(13) C(28) 3.95(2) yes . 65401
C(13) H(3) 3.66(2) no . 55501
C(13) H(4) 3.66(1) no . 55501
C(13) H(7) 3.77(1) no . 65401
C(13) H(9) 1.92(2) no . 55501
C(13) H(10) 1.93(2) no . 55501
C(13) H(11) 3.12(2) no . 55501
C(13) H(12) 3.03(2) no . 55501
C(13) H(29) 3.44(2) no . 65401
C(13) H(30) 3.50(1) no . 65401
C(13) H(34) 3.20(2) no . 65401
C(14) S(10) 2.82(1) yes . 55501
C(14) C(9) 2.51(1) yes . 55501
C(14) C(13) 3.03(2) yes . 55501
C(14) C(17) 2.50(2) yes . 55501
C(14) H(1) 3.63(2) no . 55501
C(14) H(2) 3.69(1) no . 55501
C(14) H(9) 3.12(2) no . 55501
C(14) H(10) 3.03(2) no . 55501
C(14) H(11) 1.96(2) no . 55501
C(14) H(12) 1.96(2) no . 55501
C(15) S(5) 3.86(1) yes . 56502
C(15) S(9) 3.75(1) yes . 56502
C(15) S(11) 2.79(1) yes . 55501
C(15) C(12) 2.49(1) yes . 55501
C(15) C(16) 3.01(1) yes . 55501
C(15) C(20) 2.51(2) yes . 55501
C(15) H(3) 3.76(2) no . 66502
C(15) H(7) 3.75(1) no . 55501
C(15) H(8) 3.53(1) no . 55501
C(15) H(11) 3.91(3) no . 66502
C(15) H(13) 2.01(2) no . 55501
C(15) H(14) 2.01(2) no . 55501
C(15) H(15) 2.73(2) no . 55501
C(15) H(16) 3.30(2) no . 55501
C(15) H(21) 3.73(1) no . 46501
C(15) H(23) 3.71(2) no . 46501
C(15) H(32) 3.51(2) no . 55501
C(16) S(12) 2.793(9) yes . 55501
C(16) C(11) 2.50(1) yes . 55501
C(16) C(15) 3.01(1) yes . 55501
C(16) C(19) 2.51(1) yes . 55501
C(16) H(5) 3.76(1) no . 55501
C(16) H(6) 3.51(1) no . 55501
C(16) H(10) 3.59(3) no . 66502
C(16) H(11) 3.74(2) no . 66502
C(16) H(13) 2.74(1) no . 55501
C(16) H(14) 3.30(1) no . 55501
C(16) H(15) 2.01(2) no . 55501
C(16) H(16) 2.01(1) no . 55501
C(16) H(32) 3.90(2) no . 55501
C(17) C(9) 2.45(2) yes . 55501
C(17) C(10) 2.79(2) yes . 55501
C(17) C(14) 2.50(2) yes . 55501
C(17) C(23) 3.91(2) yes . 65401
C(17) H(1) 1.98(3) no . 55501
C(17) H(2) 1.97(2) no . 55501
C(17) H(3) 3.07(2) no . 55501
C(17) H(4) 3.12(2) no . 55501
C(17) H(8) 3.61(3) no . 66502
C(17) H(11) 1.86(3) no . 55501
C(17) H(12) 1.87(2) no . 55501
C(17) H(17) 3.99(2) no . 65401
C(17) H(20) 3.61(2) no . 65401
C(17) H(21) 3.23(2) no . 65401
C(17) H(25) 3.51(2) no . 65401
C(17) H(29) 3.60(2) no . 65401
C(18) C(9) 2.81(2) yes . 55501
C(18) C(10) 2.47(2) yes . 55501
C(18) C(13) 2.50(2) yes . 55501
C(18) H(1) 3.06(2) no . 55501
C(18) H(2) 3.13(2) no . 55501
C(18) H(3) 2.00(2) no . 55501
C(18) H(4) 1.99(2) no . 55501
C(18) H(8) 3.84(2) no . 66502
C(18) H(9) 1.86(3) no . 55501
C(18) H(10) 1.87(2) no . 55501
C(18) H(13) 3.87(3) no . 66502
C(18) H(21) 3.48(2) no . 65401
C(18) H(25) 3.54(2) no . 65401
C(19) C(11) 2.47(1) yes . 55501
C(19) C(12) 2.81(1) yes . 55501
C(19) C(16) 2.51(1) yes . 55501
C(19) H(5) 2.03(2) no . 55501
C(19) H(6) 2.03(2) no . 55501
C(19) H(7) 3.28(1) no . 55501
C(19) H(8) 2.87(1) no . 55501
C(19) H(11) 3.69(3) no . 66502
C(19) H(15) 1.98(2) no . 55501
C(19) H(16) 1.98(2) no . 55501
C(20) C(11) 2.80(2) yes . 55501
C(20) C(12) 2.48(1) yes . 55501
C(20) C(15) 2.51(2) yes . 55501
C(20) H(5) 3.28(2) no . 55501
C(20) H(6) 2.85(2) no . 55501
C(20) H(7) 2.02(1) no . 55501
C(20) H(8) 2.02(2) no . 55501
C(20) H(13) 1.99(2) no . 55501
C(20) H(14) 1.98(2) no . 55501
C(20) H(32) 3.85(2) no . 55501
C(21) N(14) 1.53(1) yes . 55501
C(21) C(5) 3.97(1) yes . 65502
C(21) C(7) 3.99(1) yes . 65502
C(21) C(23) 2.48(1) yes . 55501
C(21) C(24) 3.85(2) yes . 55501
C(21) C(25) 2.515(9) yes . 55501
C(21) C(26) 3.13(1) yes . 55501
C(21) C(29) 2.42(1) yes . 55501
C(21) C(30) 3.84(1) yes . 55501
C(21) C(33) 2.51(1) yes . 55501
C(21) C(34) 3.07(1) yes . 55501
C(21) H(19) 2.03(2) no . 55501
C(21) H(20) 2.03(2) no . 55501
C(21) H(21) 2.61(1) no . 55501
C(21) H(22) 2.67(1) no . 55501
C(21) H(26) 2.63(1) no . 55501
C(21) H(27) 3.32(1) no . 55501
C(21) H(28) 3.52(1) no . 55501
C(21) H(29) 2.79(1) no . 55501
C(21) H(35) 2.55(1) no . 55501
C(21) H(36) 2.54(1) no . 55501
C(21) H(44) 3.31(1) no . 55501
C(21) H(45) 2.68(1) no . 55501
C(21) H(46) 2.72(1) no . 55501
C(21) H(47) 3.38(1) no . 55501
C(21) H(50) 3.87(1) no . 65502
C(22) S(4) 3.83(1) yes . 55501
C(22) S(8) 3.89(1) yes . 55501
C(22) N(14) 2.58(1) yes . 55501
C(22) C(4) 3.84(1) yes . 55501
C(22) C(24) 2.53(2) yes . 55501
C(22) C(25) 3.07(1) yes . 55501
C(22) C(26) 3.78(1) yes . 55501
C(22) C(29) 3.84(2) yes . 55501
C(22) C(33) 3.07(1) yes . 55501
C(22) C(34) 3.67(2) yes . 55501
C(22) H(17) 2.01(2) no . 55501
C(22) H(18) 2.01(2) no . 55501
C(22) H(21) 2.02(1) no . 55501
C(22) H(22) 2.02(1) no . 55501
C(22) H(23) 3.33(2) no . 55501
C(22) H(24) 2.71(2) no . 55501
C(22) H(25) 2.72(2) no . 55501
C(22) H(26) 2.67(1) no . 55501
C(22) H(27) 3.89(1) no . 55501
C(22) H(29) 3.38(1) no . 55501
C(22) H(35) 3.99(2) no . 55501
C(22) H(36) 3.98(2) no . 55501
C(22) H(44) 3.94(1) no . 55501
C(22) H(45) 2.74(1) no . 55501
C(22) H(46) 3.19(1) no . 55501
C(23) N(14) 3.89(1) yes . 55501
C(23) C(21) 2.48(1) yes . 55501
C(23) C(36) 3.96(2) yes . 65502
C(23) H(5) 3.36(1) no . 64501
C(23) H(17) 2.65(2) no . 55501
C(23) H(18) 2.60(2) no . 55501
C(23) H(19) 2.03(1) no . 55501
C(23) H(20) 2.03(1) no . 55501
C(23) H(23) 2.04(2) no . 55501
C(23) H(24) 2.04(2) no . 55501
C(23) H(25) 2.04(2) no . 55501
C(23) H(42) 3.98(2) no . 65501
C(23) H(46) 3.99(2) no . 55501
C(23) H(51) 3.56(2) no . 65502
C(23) H(52) 3.72(2) no . 65502
C(24) C(21) 3.85(2) yes . 55501
C(24) C(22) 2.53(2) yes . 55501
C(24) H(5) 3.48(2) no . 64501
C(24) H(19) 2.74(2) no . 55501
C(24) H(20) 2.69(2) no . 55501
C(24) H(21) 2.02(2) no . 55501
C(24) H(22) 2.03(2) no . 55501
C(24) H(41) 3.82(2) no . 65501
C(24) H(42) 3.69(2) no . 65501
C(24) H(43) 3.94(2) no . 65501
C(25) S(7) 3.971(9) yes . 55501
C(25) C(3) 3.93(1) yes . 55501
C(25) C(6) 3.90(1) yes . 55501
C(25) C(21) 2.515(9) yes . 55501
C(25) C(22) 3.07(1) yes . 55501
C(25) C(27) 2.47(1) yes . 55501
C(25) C(28) 3.80(2) yes . 55501
C(25) C(29) 2.51(1) yes . 55501
C(25) C(30) 3.07(2) yes . 55501
C(25) C(33) 2.41(1) yes . 55501
C(25) C(34) 3.81(1) yes . 55501
C(25) H(17) 2.70(1) no . 55501
C(25) H(18) 3.314(9) no . 55501
C(25) H(19) 3.32(1) no . 55501
C(25) H(20) 2.78(1) no . 55501
C(25) H(28) 2.04(1) no . 55501
C(25) H(29) 2.04(1) no . 55501
C(25) H(30) 2.75(1) no . 55501
C(25) H(31) 2.52(1) no . 55501
C(25) H(33) 3.97(2) no . 55501
C(25) H(35) 3.31(1) no . 55501
C(25) H(36) 2.69(1) no . 55501
C(25) H(37) 2.69(2) no . 55501
C(25) H(38) 3.52(1) no . 55501
C(25) H(44) 2.54(1) no . 55501
C(25) H(45) 2.53(1) no . 55501
C(26) N(14) 2.56(1) yes . 55501
C(26) C(21) 3.13(1) yes . 55501
C(26) C(22) 3.78(1) yes . 55501
C(26) C(28) 2.49(2) yes . 55501
C(26) C(29) 2.97(1) yes . 55501
C(26) C(30) 3.50(2) yes . 55501
C(26) C(33) 3.81(1) yes . 55501
C(26) H(17) 2.81(1) no . 55501
C(26) H(18) 3.97(1) no . 55501
C(26) H(20) 3.34(2) no . 55501
C(26) H(26) 2.03(1) no . 55501
C(26) H(27) 2.03(1) no . 55501
C(26) H(30) 2.02(2) no . 55501
C(26) H(31) 2.02(1) no . 55501
C(26) H(32) 3.30(1) no . 55501
C(26) H(33) 2.69(2) no . 55501
C(26) H(34) 2.68(2) no . 55501
C(26) H(35) 3.85(1) no . 55501
C(26) H(36) 2.63(1) no . 55501
C(26) H(37) 3.04(2) no . 55501
C(26) H(41) 3.89(2) no . 55501
C(26) H(43) 3.50(2) no . 55501
C(26) H(44) 3.94(1) no . 55501
C(27) S(1) 3.93(1) yes . 56502
C(27) S(11) 3.78(1) yes . 55501
C(27) S(12) 3.93(1) yes . 55501
C(27) N(14) 3.85(1) yes . 55501
C(27) C(6) 3.76(2) yes . 55501
C(27) C(8) 3.47(2) yes . 55501
C(27) C(11) 3.96(1) yes . 55501
C(27) C(25) 2.47(1) yes . 55501
C(27) H(26) 2.59(1) no . 55501
C(27) H(27) 2.66(1) no . 55501
C(27) H(28) 2.03(2) no . 55501
C(27) H(29) 2.03(1) no . 55501
C(27) H(32) 2.01(2) no . 55501
C(27) H(33) 2.01(2) no . 55501
C(27) H(34) 2.01(2) no . 55501
C(28) C(11) 3.97(2) yes . 55501
C(28) C(25) 3.80(2) yes . 55501
C(28) C(26) 2.49(2) yes . 55501
C(28) H(4) 3.88(2) no . 65502
C(28) H(6) 3.88(2) no . 55501
C(28) H(27) 3.95(2) no . 55501
C(28) H(28) 2.58(2) no . 55501
C(28) H(29) 2.80(1) no . 55501
C(28) H(30) 2.00(2) no . 55501
C(28) H(31) 2.00(2) no . 55501
C(29) S(6) 3.698(7) yes . 65502
C(29) S(10) 3.764(9) yes . 65502
C(29) C(21) 2.42(1) yes . 55501
C(29) C(22) 3.84(2) yes . 55501
C(29) C(25) 2.51(1) yes . 55501
C(29) C(26) 2.97(1) yes . 55501
C(29) C(31) 2.49(2) yes . 55501
C(29) C(32) 3.18(2) yes . 55501
C(29) C(33) 2.50(1) yes . 55501
C(29) C(34) 3.06(1) yes . 55501
C(29) H(17) 2.55(1) no . 55501
C(29) H(18) 2.56(1) no . 55501
C(29) H(26) 3.31(1) no . 55501
C(29) H(27) 2.75(1) no . 55501
C(29) H(28) 2.69(1) no . 55501
C(29) H(29) 3.15(1) no . 55501
C(29) H(37) 2.03(1) no . 55501
C(29) H(38) 2.03(1) no . 55501
C(29) H(39) 3.28(2) no . 55501
C(29) H(39) 3.73(1) no . 55502
C(29) H(40) 2.54(2) no . 55501
C(29) H(40) 3.67(1) no . 55502
C(29) H(41) 3.56(1) no . 55501
C(29) H(42) 3.99(2) no . 55501
C(29) H(43) 2.89(2) no . 55501
C(29) H(44) 2.68(1) no . 55501
C(29) H(45) 3.30(1) no . 55501
C(29) H(46) 3.33(1) no . 55501
C(29) H(47) 2.76(1) no . 55501
C(30) S(2) 3.806(9) yes . 45501
C(30) S(3) 3.588(9) yes . 56502
C(30) N(14) 2.58(1) yes . 55501
C(30) C(21) 3.84(1) yes . 55501
C(30) C(25) 3.07(2) yes . 55501
C(30) C(26) 3.50(2) yes . 55501
C(30) C(31) 1.55(2) yes . 55501
C(30) C(32) 2.55(2) yes . 55501
C(30) C(33) 3.08(2) yes . 55501
C(30) C(34) 3.67(2) yes . 55501
C(30) H(17) 3.99(1) no . 55501
C(30) H(18) 4.00(1) no . 55501
C(30) H(26) 3.97(2) no . 55501
C(30) H(27) 2.83(1) no . 55501
C(30) H(28) 2.97(1) no . 55501
C(30) H(35) 2.01(1) no . 55501
C(30) H(36) 2.01(1) no . 55501
C(30) H(39) 2.06(2) no . 55501
C(30) H(39) 3.98(1) no . 55502
C(30) H(40) 2.06(1) no . 55501
C(30) H(40) 3.33(1) no . 55502
C(30) H(41) 2.73(2) no . 55501
C(30) H(42) 3.36(2) no . 55501
C(30) H(43) 2.73(2) no . 55501
C(30) H(44) 2.75(2) no . 55501
C(30) H(45) 3.94(2) no . 55501
C(30) H(47) 3.19(1) no . 55501
C(31) S(2) 3.661(8) yes . 45501
C(31) N(14) 3.89(1) yes . 55501
C(31) C(29) 2.49(2) yes . 55501
C(31) C(30) 1.55(2) yes . 55501
C(31) C(34) 3.94(2) yes . 55502
C(31) H(28) 3.61(2) no . 55501
C(31) H(35) 2.73(1) no . 55501
C(31) H(35) 3.38(1) no . 55502
C(31) H(36) 2.53(2) no . 55501
C(31) H(37) 2.07(2) no . 55501
C(31) H(38) 2.07(1) no . 55501
C(31) H(38) 3.53(1) no . 55502
C(31) H(40) 3.46(1) no . 55502
C(31) H(41) 2.04(1) no . 55501
C(31) H(42) 2.04(2) no . 55501
C(31) H(43) 2.04(2) no . 55501
C(31) H(47) 3.01(2) no . 55502
C(31) H(51) 3.71(2) no . 55502
C(32) S(2) 3.93(1) yes . 45501
C(32) S(10) 3.98(1) yes . 65502
C(32) C(29) 3.18(2) yes . 55501
C(32) C(30) 2.55(2) yes . 55501
C(32) C(36) 3.96(2) yes . 55502
C(32) H(24) 3.20(2) no . 45501
C(32) H(28) 3.13(2) no . 55501
C(32) H(35) 3.65(1) no . 55501
C(32) H(36) 2.77(2) no . 55501
C(32) H(37) 2.62(2) no . 55501
C(32) H(38) 3.33(2) no . 55501
C(32) H(39) 2.03(2) no . 55501
C(32) H(40) 2.03(1) no . 55501
C(32) H(47) 3.55(2) no . 55502
C(32) H(51) 3.05(2) no . 55502
C(33) S(3) 3.92(1) yes . 55501
C(33) S(3) 3.990(8) yes . 56502
C(33) C(3) 3.82(1) yes . 55501
C(33) C(4) 3.92(1) yes . 55501
C(33) C(21) 2.51(1) yes . 55501
C(33) C(22) 3.07(1) yes . 55501
C(33) C(25) 2.41(1) yes . 55501
C(33) C(26) 3.81(1) yes . 55501
C(33) C(29) 2.50(1) yes . 55501
C(33) C(30) 3.08(2) yes . 55501
C(33) C(35) 2.45(1) yes . 55501
C(33) C(36) 3.82(1) yes . 55501
C(33) H(17) 3.31(1) no . 55501
C(33) H(18) 2.68(1) no . 55501
C(33) H(19) 2.74(1) no . 55501
C(33) H(20) 3.41(1) no . 55501
C(33) H(26) 2.61(1) no . 55501
C(33) H(27) 2.49(1) no . 55501
C(33) H(35) 2.67(1) no . 55501
C(33) H(36) 3.30(1) no . 55501
C(33) H(37) 3.24(1) no . 55501
C(33) H(38) 2.89(2) no . 55501
C(33) H(46) 2.00(1) no . 55501
C(33) H(47) 2.00(1) no . 55501
C(33) H(48) 2.62(1) no . 55501
C(33) H(49) 2.57(2) no . 55501
C(34) N(14) 2.57(1) yes . 55501
C(34) C(21) 3.07(1) yes . 55501
C(34) C(22) 3.67(2) yes . 55501
C(34) C(25) 3.81(1) yes . 55501
C(34) C(29) 3.06(1) yes . 55501
C(34) C(30) 3.67(2) yes . 55501
C(34) C(31) 3.94(2) yes . 55502
C(34) C(36) 2.52(2) yes . 55501
C(34) H(17) 3.93(1) no . 55501
C(34) H(18) 2.74(1) no . 55501
C(34) H(19) 3.20(2) no . 55501
C(34) H(27) 3.93(1) no . 55501
C(34) H(35) 2.73(2) no . 55501
C(34) H(36) 3.92(1) no . 55501
C(34) H(38) 3.24(2) no . 55501
C(34) H(39) 3.52(2) no . 55502
C(34) H(40) 3.58(2) no . 55502
C(34) H(42) 3.73(2) no . 55502
C(34) H(44) 1.99(1) no . 55501
C(34) H(45) 1.99(1) no . 55501
C(34) H(48) 1.94(1) no . 55501
C(34) H(49) 1.93(2) no . 55501
C(34) H(50) 2.74(2) no . 55501
C(34) H(50) 3.09(1) no . 65502
C(34) H(51) 2.76(2) no . 55501
C(34) H(52) 3.30(2) no . 55501
C(35) Co(1) 3.83(1) yes . 55501
C(35) S(1) 3.80(1) yes . 55501
C(35) S(7) 3.83(1) yes . 56502
C(35) N(14) 3.84(1) yes . 55501
C(35) C(33) 2.45(1) yes . 55501
C(35) H(19) 3.99(2) no . 55501
C(35) H(42) 3.62(2) no . 55502
C(35) H(44) 2.64(1) no . 55501
C(35) H(45) 2.61(1) no . 55501
C(35) H(46) 1.96(1) no . 55501
C(35) H(47) 1.96(2) no . 55501
C(35) H(50) 1.99(1) no . 55501
C(35) H(50) 3.55(1) no . 65502
C(35) H(51) 1.99(2) no . 55501
C(35) H(52) 1.99(2) no . 55501
C(36) C(1) 3.76(2) yes . 55501
C(36) C(2) 3.98(2) yes . 55501
C(36) C(23) 3.96(2) yes . 65502
C(36) C(32) 3.96(2) yes . 55502
C(36) C(33) 3.82(1) yes . 55501
C(36) C(34) 2.52(2) yes . 55501
C(36) H(18) 3.54(1) no . 65502
C(36) H(22) 3.06(2) no . 65502
C(36) H(42) 3.03(2) no . 55502
C(36) H(45) 3.99(1) no . 55501
C(36) H(46) 2.71(2) no . 55501
C(36) H(46) 3.10(1) no . 65502
C(36) H(47) 2.75(2) no . 55501
C(36) H(48) 1.95(1) no . 55501
C(36) H(49) 1.95(2) no . 55501
C(36) H(50) 3.41(2) no . 65502
H(1) S(9) 2.99(1) no . 55501
H(1) C(9) 2.05(2) no . 55501
H(1) C(10) 3.10(2) no . 55501
H(1) C(14) 3.63(2) no . 55501
H(1) C(17) 1.98(3) no . 55501
H(1) C(18) 3.06(2) no . 55501
H(1) C(26) 3.77(1) no . 65401
H(1) C(27) 3.78(1) no . 65401
H(1) C(28) 3.56(2) no . 65401
H(2) S(9) 2.96(1) no . 55501
H(2) S(12) 3.53(1) no . 65401
H(2) S(12) 3.90(1) no . 66502
H(2) C(9) 2.05(1) no . 55501
H(2) C(10) 3.12(1) no . 55501
H(2) C(12) 3.85(1) no . 65401
H(2) C(14) 3.69(1) no . 55501
H(2) C(16) 3.83(1) no . 65401
H(2) C(17) 1.97(2) no . 55501
H(2) C(18) 3.13(2) no . 55501
H(2) C(26) 3.84(2) no . 65401
H(2) C(27) 3.40(1) no . 65401
H(2) C(28) 3.41(2) no . 65401
H(3) S(10) 2.99(1) no . 55501
H(3) S(11) 3.14(1) no . 66502
H(3) S(12) 3.87(1) no . 66502
H(3) C(8) 3.66(1) no . 66502
H(3) C(9) 3.10(1) no . 55501
H(3) C(10) 2.03(1) no . 55501
H(3) C(11) 3.18(2) no . 66502
H(3) C(12) 3.54(2) no . 66502
H(3) C(13) 3.66(2) no . 55501
H(3) C(15) 3.76(2) no . 66502
H(3) C(17) 3.07(2) no . 55501
H(3) C(18) 2.00(2) no . 55501
H(4) S(10) 2.994(9) no . 55501
H(4) C(9) 3.09(1) no . 55501
H(4) C(10) 2.03(1) no . 55501
H(4) C(13) 3.66(1) no . 55501
H(4) C(17) 3.12(2) no . 55501
H(4) C(18) 1.99(2) no . 55501
H(4) C(28) 3.88(2) no . 65502
H(5) S(5) 3.92(1) no . 56502
H(5) S(9) 3.74(1) no . 56502
H(5) S(11) 2.865(9) no . 55501
H(5) C(11) 2.02(1) no . 55501
H(5) C(12) 3.14(1) no . 55501
H(5) C(16) 3.76(1) no . 55501
H(5) C(19) 2.03(2) no . 55501
H(5) C(20) 3.28(2) no . 55501
H(5) C(23) 3.36(1) no . 46501
H(5) C(24) 3.48(2) no . 46501
H(6) S(5) 3.08(1) no . 56502
H(6) S(9) 3.09(1) no . 56502
H(6) S(11) 3.07(1) no . 55501
H(6) C(11) 2.01(2) no . 55501
H(6) C(12) 3.01(1) no . 55501
H(6) C(16) 3.51(1) no . 55501
H(6) C(19) 2.03(2) no . 55501
H(6) C(20) 2.85(2) no . 55501
H(6) C(28) 3.88(2) no . 55501
H(7) S(12) 2.90(1) no . 55501
H(7) C(11) 3.14(1) no . 55501
H(7) C(12) 2.04(1) no . 55501
H(7) C(15) 3.75(1) no . 55501
H(7) C(19) 3.28(1) no . 55501
H(7) C(20) 2.02(1) no . 55501
H(8) S(12) 3.026(9) no . 55501
H(8) C(11) 3.03(1) no . 55501
H(8) C(12) 2.04(1) no . 55501
H(8) C(15) 3.53(1) no . 55501
H(8) C(17) 3.61(3) no . 66502
H(8) C(18) 3.84(2) no . 66502
H(8) C(19) 2.87(1) no . 55501
H(8) C(20) 2.02(2) no . 55501
H(9) C(9) 3.09(2) no . 55501
H(9) C(10) 3.49(2) no . 55501
H(9) C(13) 1.92(2) no . 55501
H(9) C(14) 3.12(2) no . 55501
H(9) C(18) 1.86(3) no . 55501
H(9) C(21) 3.89(2) no . 65401
H(9) C(22) 3.67(2) no . 65401
H(9) C(23) 3.40(2) no . 65401
H(9) C(24) 3.92(2) no . 65401
H(10) C(9) 3.00(2) no . 55501
H(10) C(10) 3.37(2) no . 55501
H(10) C(12) 3.80(3) no . 66502
H(10) C(13) 1.93(2) no . 55501
H(10) C(14) 3.03(2) no . 55501
H(10) C(16) 3.59(3) no . 66502
H(10) C(18) 1.87(2) no . 55501
H(10) C(22) 3.73(2) no . 65401
H(10) C(23) 3.62(2) no . 65401
H(10) C(24) 3.63(2) no . 65401
H(11) C(9) 3.49(2) no . 55501
H(11) C(10) 3.09(2) no . 55501
H(11) C(11) 3.67(2) no . 66502
H(11) C(12) 3.59(2) no . 66502
H(11) C(13) 3.12(2) no . 55501
H(11) C(14) 1.96(2) no . 55501
H(11) C(15) 3.91(3) no . 66502
H(11) C(16) 3.74(2) no . 66502
H(11) C(17) 1.86(3) no . 55501
H(11) C(19) 3.69(3) no . 66502
H(11) C(23) 3.91(2) no . 65401
H(11) C(24) 3.49(2) no . 65401
H(12) C(9) 3.40(2) no . 55501
H(12) C(10) 3.04(2) no . 55501
H(12) C(13) 3.03(2) no . 55501
H(12) C(14) 1.96(2) no . 55501
H(12) C(17) 1.87(2) no . 55501
H(12) C(23) 3.95(2) no . 65401
H(13) C(11) 2.80(1) no . 55501
H(13) C(12) 3.06(1) no . 55501
H(13) C(15) 2.01(2) no . 55501
H(13) C(16) 2.74(1) no . 55501
H(13) C(18) 3.87(3) no . 66502
H(13) C(20) 1.99(2) no . 55501
H(14) S(9) 3.46(1) no . 56502
H(14) C(11) 3.25(1) no . 55501
H(14) C(12) 3.69(1) no . 55501
H(14) C(15) 2.01(2) no . 55501
H(14) C(16) 3.30(1) no . 55501
H(14) C(20) 1.98(2) no . 55501
H(15) C(11) 3.06(2) no . 55501
H(15) C(12) 2.81(2) no . 55501
H(15) C(15) 2.73(2) no . 55501
H(15) C(16) 2.01(2) no . 55501
H(15) C(19) 1.98(2) no . 55501
H(16) C(11) 3.68(1) no . 55501
H(16) C(12) 3.26(1) no . 55501
H(16) C(15) 3.30(2) no . 55501
H(16) C(16) 2.01(1) no . 55501
H(16) C(19) 1.98(2) no . 55501
H(17) S(6) 3.887(9) no . 65502
H(17) S(10) 3.30(1) no . 65502
H(17) N(14) 2.03(1) no . 55501
H(17) C(5) 3.56(1) no . 65502
H(17) C(7) 3.30(1) no . 65502
H(17) C(22) 2.01(2) no . 55501
H(17) C(23) 2.65(2) no . 55501
H(17) C(25) 2.70(1) no . 55501
H(17) C(26) 2.81(1) no . 55501
H(17) C(29) 2.55(1) no . 55501
H(17) C(30) 3.99(1) no . 55501
H(17) C(33) 3.31(1) no . 55501
H(17) C(34) 3.93(1) no . 55501
H(18) S(6) 3.37(1) no . 65502
H(18) N(14) 2.028(9) no . 55501
H(18) C(5) 3.46(1) no . 65502
H(18) C(7) 3.79(1) no . 65502
H(18) C(22) 2.01(2) no . 55501
H(18) C(23) 2.60(2) no . 55501
H(18) C(25) 3.314(9) no . 55501
H(18) C(26) 3.97(1) no . 55501
H(18) C(29) 2.56(1) no . 55501
H(18) C(30) 4.00(1) no . 55501
H(18) C(33) 2.68(1) no . 55501
H(18) C(34) 2.74(1) no . 55501
H(18) C(36) 3.54(1) no . 65502
H(19) S(4) 3.02(1) no . 55501
H(19) S(8) 3.72(1) no . 55501
H(19) N(14) 2.76(1) no . 55501
H(19) C(4) 3.30(1) no . 55501
H(19) C(21) 2.03(2) no . 55501
H(19) C(23) 2.03(1) no . 55501
H(19) C(24) 2.74(2) no . 55501
H(19) C(25) 3.32(1) no . 55501
H(19) C(33) 2.74(1) no . 55501
H(19) C(34) 3.20(2) no . 55501
H(19) C(35) 3.99(2) no . 55501
H(20) S(4) 3.84(1) no . 55501
H(20) S(8) 3.18(1) no . 55501
H(20) N(14) 2.80(1) no . 55501
H(20) C(4) 3.48(1) no . 55501
H(20) C(21) 2.03(2) no . 55501
H(20) C(23) 2.03(1) no . 55501
H(20) C(24) 2.69(2) no . 55501
H(20) C(25) 2.78(1) no . 55501
H(20) C(26) 3.34(2) no . 55501
H(20) C(33) 3.41(1) no . 55501
H(21) S(9) 3.95(1) no . 65502
H(21) C(7) 3.96(2) no . 65502
H(21) C(15) 3.73(1) no . 64501
H(21) C(21) 2.61(1) no . 55501
H(21) C(22) 2.02(1) no . 55501
H(21) C(24) 2.02(2) no . 55501
H(22) S(11) 3.998(9) no . 64501
H(22) C(21) 2.67(1) no . 55501
H(22) C(22) 2.02(1) no . 55501
H(22) C(24) 2.03(2) no . 55501
H(22) C(36) 3.06(2) no . 65502
H(23) S(11) 3.89(1) no . 64501
H(23) C(15) 3.71(2) no . 64501
H(23) C(22) 3.33(2) no . 55501
H(23) C(23) 2.04(2) no . 55501
H(24) S(4) 3.74(1) no . 55501
H(24) C(22) 2.71(2) no . 55501
H(24) C(23) 2.04(2) no . 55501
H(24) C(32) 3.20(2) no . 65501
H(25) S(8) 3.99(1) no . 55501
H(25) C(22) 2.72(2) no . 55501
H(25) C(23) 2.04(2) no . 55501
H(26) S(7) 3.427(9) no . 55501
H(26) S(8) 3.18(1) no . 55501
H(26) N(14) 2.02(1) no . 55501
H(26) C(3) 3.29(1) no . 55501
H(26) C(4) 3.19(1) no . 55501
H(26) C(6) 3.12(1) no . 55501
H(26) C(8) 3.78(1) no . 55501
H(26) C(21) 2.63(1) no . 55501
H(26) C(22) 2.67(1) no . 55501
H(26) C(26) 2.03(1) no . 55501
H(26) C(27) 2.59(1) no . 55501
H(26) C(29) 3.31(1) no . 55501
H(26) C(30) 3.97(2) no . 55501
H(26) C(33) 2.61(1) no . 55501
H(27) S(1) 3.409(8) no . 56502
H(27) S(3) 3.370(9) no . 56502
H(27) S(7) 3.60(1) no . 55501
H(27) N(14) 2.024(8) no . 55501
H(27) C(3) 3.73(1) no . 55501
H(27) C(6) 3.92(1) no . 55501
H(27) C(21) 3.32(1) no . 55501
H(27) C(22) 3.89(1) no . 55501
H(27) C(26) 2.03(1) no . 55501
H(27) C(27) 2.66(1) no . 55501
H(27) C(28) 3.95(2) no . 55501
H(27) C(29) 2.75(1) no . 55501
H(27) C(30) 2.83(1) no . 55501
H(27) C(33) 2.49(1) no . 55501
H(27) C(34) 3.93(1) no . 55501
H(28) S(10) 3.970(9) no . 65502
H(28) N(14) 2.79(1) no . 55501
H(28) C(21) 3.52(1) no . 55501
H(28) C(25) 2.04(1) no . 55501
H(28) C(27) 2.03(2) no . 55501
H(28) C(28) 2.58(2) no . 55501
H(28) C(29) 2.69(1) no . 55501
H(28) C(30) 2.97(1) no . 55501
H(28) C(31) 3.61(2) no . 55501
H(28) C(32) 3.13(2) no . 55501
H(29) S(10) 3.77(1) no . 65502
H(29) N(14) 2.72(1) no . 55501
H(29) C(21) 2.79(1) no . 55501
H(29) C(22) 3.38(1) no . 55501
H(29) C(25) 2.04(1) no . 55501
H(29) C(27) 2.03(1) no . 55501
H(29) C(28) 2.80(1) no . 55501
H(29) C(29) 3.15(1) no . 55501
H(30) S(8) 3.91(1) no . 55501
H(30) S(11) 3.50(1) no . 55501
H(30) S(12) 3.06(1) no . 55501
H(30) C(6) 3.21(2) no . 55501
H(30) C(8) 2.84(2) no . 55501
H(30) C(11) 3.58(1) no . 55501
H(30) C(12) 3.37(1) no . 55501
H(30) C(25) 2.75(1) no . 55501
H(30) C(26) 2.02(2) no . 55501
H(30) C(28) 2.00(2) no . 55501
H(31) S(1) 3.12(1) no . 56502
H(31) S(5) 3.91(1) no . 56502
H(31) S(7) 3.73(1) no . 55501
H(31) S(11) 3.26(1) no . 55501
H(31) N(14) 4.00(1) no . 55501
H(31) C(6) 3.46(2) no . 55501
H(31) C(8) 3.22(2) no . 55501
H(31) C(11) 3.77(1) no . 55501
H(31) C(25) 2.52(1) no . 55501
H(31) C(26) 2.02(1) no . 55501
H(31) C(28) 2.00(2) no . 55501
H(32) S(5) 3.72(1) no . 56502
H(32) S(11) 3.78(2) no . 55501
H(32) C(11) 3.19(2) no . 55501
H(32) C(12) 3.38(2) no . 55501
H(32) C(15) 3.51(2) no . 55501
H(32) C(16) 3.90(2) no . 55501
H(32) C(20) 3.85(2) no . 55501
H(32) C(26) 3.30(1) no . 55501
H(32) C(27) 2.01(2) no . 55501
H(33) S(1) 3.91(1) no . 56502
H(33) S(5) 3.82(1) no . 56502
H(33) C(25) 3.97(2) no . 55501
H(33) C(26) 2.69(2) no . 55501
H(33) C(27) 2.01(2) no . 55501
H(34) C(26) 2.68(2) no . 55501
H(34) C(27) 2.01(2) no . 55501
H(35) S(6) 2.980(8) no . 65502
H(35) S(10) 3.841(9) no . 65502
H(35) N(14) 2.01(1) no . 55501
H(35) C(5) 3.97(1) no . 65502
H(35) C(21) 2.55(1) no . 55501
H(35) C(22) 3.99(2) no . 55501
H(35) C(25) 3.31(1) no . 55501
H(35) C(26) 3.85(1) no . 55501
H(35) C(30) 2.01(1) no . 55501
H(35) C(31) 2.73(1) no . 55501
H(35) C(31) 3.38(1) no . 55502
H(35) C(32) 3.65(1) no . 55501
H(35) C(33) 2.67(1) no . 55501
H(35) C(34) 2.73(2) no . 55501
H(36) S(6) 3.554(7) no . 65502
H(36) S(10) 2.910(9) no . 65502
H(36) N(14) 2.01(1) no . 55501
H(36) C(7) 3.82(1) no . 65502
H(36) C(21) 2.54(1) no . 55501
H(36) C(22) 3.98(2) no . 55501
H(36) C(25) 2.69(1) no . 55501
H(36) C(26) 2.63(1) no . 55501
H(36) C(30) 2.01(1) no . 55501
H(36) C(31) 2.53(2) no . 55501
H(36) C(32) 2.77(2) no . 55501
H(36) C(33) 3.30(1) no . 55501
H(36) C(34) 3.92(1) no . 55501
H(37) Co(1) 3.946(8) no . 56502
H(37) S(1) 3.465(8) no . 56502
H(37) S(2) 3.39(1) no . 45501
H(37) S(3) 3.101(9) no . 56502
H(37) N(14) 2.70(1) no . 55501
H(37) C(25) 2.69(2) no . 55501
H(37) C(26) 3.04(2) no . 55501
H(37) C(29) 2.03(1) no . 55501
H(37) C(31) 2.07(2) no . 55501
H(37) C(32) 2.62(2) no . 55501
H(37) C(33) 3.24(1) no . 55501
H(38) S(2) 3.802(9) no . 45501
H(38) S(3) 3.175(8) no . 56502
H(38) S(6) 3.57(1) no . 45501
H(38) N(14) 2.87(1) no . 55501
H(38) C(3) 3.94(1) no . 56502
H(38) C(25) 3.52(1) no . 55501
H(38) C(29) 2.03(1) no . 55501
H(38) C(31) 2.07(1) no . 55501
H(38) C(31) 3.53(1) no . 55502
H(38) C(32) 3.33(2) no . 55501
H(38) C(33) 2.89(2) no . 55501
H(38) C(34) 3.24(2) no . 55501
H(39) S(2) 3.030(8) no . 45501
H(39) S(6) 3.18(1) no . 45501
H(39) C(2) 3.42(1) no . 45501
H(39) C(29) 3.28(2) no . 55501
H(39) C(29) 3.73(1) no . 55502
H(39) C(30) 2.06(2) no . 55501
H(39) C(30) 3.98(1) no . 55502
H(39) C(32) 2.03(2) no . 55501
H(39) C(34) 3.52(2) no . 55502
H(40) S(6) 3.804(9) no . 65502
H(40) C(29) 2.54(2) no . 55501
H(40) C(29) 3.67(1) no . 55502
H(40) C(30) 2.06(1) no . 55501
H(40) C(30) 3.33(1) no . 55502
H(40) C(31) 3.46(1) no . 55502
H(40) C(32) 2.03(1) no . 55501
H(40) C(34) 3.58(2) no . 55502
H(41) S(2) 3.35(1) no . 45501
H(41) S(4) 3.40(1) no . 45501
H(41) C(24) 3.82(2) no . 45501
H(41) C(26) 3.89(2) no . 55501
H(41) C(29) 3.56(1) no . 55501
H(41) C(30) 2.73(2) no . 55501
H(41) C(31) 2.04(1) no . 55501
H(42) C(23) 3.98(2) no . 45501
H(42) C(24) 3.69(2) no . 45501
H(42) C(29) 3.99(2) no . 55501
H(42) C(30) 3.36(2) no . 55501
H(42) C(31) 2.04(2) no . 55501
H(42) C(34) 3.73(2) no . 55502
H(42) C(35) 3.62(2) no . 55502
H(42) C(36) 3.03(2) no . 55502
H(43) S(10) 3.12(1) no . 65502
H(43) C(24) 3.94(2) no . 45501
H(43) C(26) 3.50(2) no . 55501
H(43) C(29) 2.89(2) no . 55501
H(43) C(30) 2.73(2) no . 55501
H(43) C(31) 2.04(2) no . 55501
H(44) S(3) 3.65(1) no . 55501
H(44) S(3) 3.050(8) no . 56502
H(44) S(7) 3.792(9) no . 56502
H(44) N(14) 2.02(1) no . 55501
H(44) C(3) 3.76(1) no . 55501
H(44) C(3) 3.94(1) no . 56502
H(44) C(21) 3.31(1) no . 55501
H(44) C(22) 3.94(1) no . 55501
H(44) C(25) 2.54(1) no . 55501
H(44) C(26) 3.94(1) no . 55501
H(44) C(29) 2.68(1) no . 55501
H(44) C(30) 2.75(2) no . 55501
H(44) C(34) 1.99(1) no . 55501
H(44) C(35) 2.64(1) no . 55501
H(45) Co(1) 3.77(1) no . 55501
H(45) S(3) 3.308(9) no . 55501
H(45) S(4) 3.17(1) no . 55501
H(45) N(14) 2.01(1) no . 55501
H(45) C(3) 3.06(1) no . 55501
H(45) C(4) 3.01(1) no . 55501
H(45) C(21) 2.68(1) no . 55501
H(45) C(22) 2.74(1) no . 55501
H(45) C(25) 2.53(1) no . 55501
H(45) C(29) 3.30(1) no . 55501
H(45) C(30) 3.94(2) no . 55501
H(45) C(34) 1.99(1) no . 55501
H(45) C(35) 2.61(1) no . 55501
H(45) C(36) 3.99(1) no . 55501
H(46) N(14) 2.74(1) no . 55501
H(46) C(21) 2.72(1) no . 55501
H(46) C(22) 3.19(1) no . 55501
H(46) C(23) 3.99(2) no . 55501
H(46) C(29) 3.33(1) no . 55501
H(46) C(33) 2.00(1) no . 55501
H(46) C(35) 1.96(1) no . 55501
H(46) C(36) 2.71(2) no . 55501
H(46) C(36) 3.10(1) no . 65502
H(47) N(14) 2.77(1) no . 55501
H(47) C(21) 3.38(1) no . 55501
H(47) C(29) 2.76(1) no . 55501
H(47) C(30) 3.19(1) no . 55501
H(47) C(31) 3.01(2) no . 55502
H(47) C(32) 3.55(2) no . 55502
H(47) C(33) 2.00(1) no . 55501
H(47) C(35) 1.96(2) no . 55501
H(47) C(36) 2.75(2) no . 55501
H(48) Co(1) 3.98(2) no . 55501
H(48) S(1) 3.60(1) no . 55501
H(48) S(3) 3.84(1) no . 55501
H(48) S(7) 2.88(1) no . 56502
H(48) C(33) 2.62(1) no . 55501
H(48) C(34) 1.94(1) no . 55501
H(48) C(36) 1.95(1) no . 55501
H(49) Co(1) 2.94(1) no . 55501
H(49) S(1) 3.25(1) no . 55501
H(49) S(2) 3.65(2) no . 55501
H(49) S(3) 3.48(1) no . 55501
H(49) S(4) 3.49(1) no . 55501
H(49) N(14) 4.00(1) no . 55501
H(49) C(1) 3.56(2) no . 55501
H(49) C(2) 3.71(2) no . 55501
H(49) C(33) 2.57(2) no . 55501
H(49) C(34) 1.93(2) no . 55501
H(49) C(36) 1.95(2) no . 55501
H(50) C(2) 3.91(2) no . 55501
H(50) C(21) 3.87(1) no . 65502
H(50) C(34) 2.74(2) no . 55501
H(50) C(34) 3.09(1) no . 65502
H(50) C(35) 1.99(1) no . 55501
H(50) C(35) 3.55(1) no . 65502
H(50) C(36) 3.41(2) no . 65502
H(51) C(23) 3.56(2) no . 65502
H(51) C(31) 3.71(2) no . 55502
H(51) C(32) 3.05(2) no . 55502
H(51) C(34) 2.76(2) no . 55501
H(51) C(35) 1.99(2) no . 55501
H(52) S(1) 3.42(1) no . 55501
H(52) S(5) 3.33(1) no . 55501
H(52) S(11) 3.81(1) no . 56502
H(52) C(1) 2.94(2) no . 55501
H(52) C(2) 3.33(2) no . 55501
H(52) C(5) 4.00(2) no . 55501
H(52) C(23) 3.72(2) no . 65502
H(52) C(34) 3.30(2) no . 55501
H(52) C(35) 1.99(2) no . 55501

loop_
_geom_torsion_atom_site_label_1
_geom_torsion_atom_site_label_2
_geom_torsion_atom_site_label_3
_geom_torsion_atom_site_label_4
_geom_torsion
_geom_torsion_publ_flag
_geom_torsion_site_symmetry_1
_geom_torsion_site_symmetry_2
_geom_torsion_site_symmetry_3
_geom_torsion_site_symmetry_4
S(2) Co(1) S(1) C(1) 9.8(4) yes . . . .
S(3) Co(1) S(1) C(1) -163.2(4) yes . . . .
S(4) Co(1) S(1) C(1) -76.0(4) yes . . . .
S(1) Co(1) S(2) C(2) -11.2(3) yes . . . .
S(4) Co(1) S(2) C(2) 149.4(3) yes . . . .
S(1) Co(1) S(3) C(3) 174.0(3) yes . . . .
S(4) Co(1) S(3) C(3) 13.4(3) yes . . . .
S(1) Co(1) S(4) C(4) -100.5(4) yes . . . .
S(2) Co(1) S(4) C(4) 173.3(4) yes . . . .
S(3) Co(1) S(4) C(4) -13.7(4) yes . . . .
Co(1) S(1) C(1) S(5) 175.8(5) yes . . . .
Co(1) S(1) C(1) C(2) -6.2(9) yes . . . .
Co(1) S(2) C(2) S(6) -173.9(5) yes . . . .
Co(1) S(2) C(2) C(1) 11.0(8) yes . . . .
Co(1) S(3) C(3) S(7) 165.2(5) yes . . . .
Co(1) S(3) C(3) C(4) -10.5(9) yes . . . .
Co(1) S(4) C(4) S(8) -165.0(5) yes . . . .
Co(1) S(4) C(4) C(3) 11.7(9) yes . . . .
C(5) S(5) C(1) S(1) 174.2(5) yes . . . .
C(5) S(5) C(1) C(2) -3.9(8) yes . . . .
C(1) S(5) C(5) S(6) 6.9(5) yes . . . .
C(1) S(5) C(5) C(7) -173.4(8) yes . . . .
C(5) S(6) C(2) S(2) -170.6(5) yes . . . .
C(5) S(6) C(2) C(1) 4.5(8) yes . . . .
C(2) S(6) C(5) S(5) -6.9(5) yes . . . .
C(2) S(6) C(5) C(7) 173.3(8) yes . . . .
C(6) S(7) C(3) S(3) -179.1(5) yes . . . .
C(6) S(7) C(3) C(4) -3.3(8) yes . . . .
C(3) S(7) C(6) S(8) 5.3(6) yes . . . .
C(3) S(7) C(6) C(8) -175.1(9) yes . . . .
C(6) S(8) C(4) S(4) 179(508) yes . . . .
C(6) S(8) C(4) C(3) 3.0(8) yes . . . .
C(4) S(8) C(6) S(7) -5.2(6) yes . . . .
C(4) S(8) C(6) C(8) 175.2(9) yes . . . .
C(9) S(9) C(7) S(10) -5.9(5) yes . . . .
C(9) S(9) C(7) C(5) 172.6(8) yes . . . .
C(7) S(9) C(9) C(10) 4(1) yes . . . .
C(7) S(9) C(9) C(13) -175.3(9) yes . . . .
C(10) S(10) C(7) S(9) 5.6(5) yes . . . .
C(10) S(10) C(7) C(5) -173.0(8) yes . . . .
C(7) S(10) C(10) C(9) -2.8(9) yes . . . .
C(7) S(10) C(10) C(14) 177.8(8) yes . . . .
C(11) S(11) C(8) S(12) -10.0(6) yes . . . .
C(11) S(11) C(8) C(6) 169.5(9) yes . . . .
C(8) S(11) C(11) C(12) 5(1) yes . . . .
C(8) S(11) C(11) C(15) -175.9(9) yes . . . .
C(12) S(12) C(8) S(11) 10.6(6) yes . . . .
C(12) S(12) C(8) C(6) -169.0(9) yes . . . .
C(8) S(12) C(12) C(11) -7(1) yes . . . .
C(8) S(12) C(12) C(16) 175.2(8) yes . . . .
C(25) N(14) C(21) C(22) -57.7(9) yes . . . .
C(25) N(14) C(21) H(17) 63(1) no . . . .
C(25) N(14) C(21) H(18) -178(1) no . . . .
C(29) N(14) C(21) C(22) -179.5(6) yes . . . .
C(29) N(14) C(21) H(17) -58(1) no . . . .
C(29) N(14) C(21) H(18) 59(1) no . . . .
C(33) N(14) C(21) C(22) 59.5(9) yes . . . .
C(33) N(14) C(21) H(17) -179.4(9) no . . . .
C(33) N(14) C(21) H(18) -61(1) no . . . .
C(21) N(14) C(25) C(26) -67(1) yes . . . .
C(21) N(14) C(25) H(26) 53(1) no . . . .
C(21) N(14) C(25) H(27) 171(1) no . . . .
C(29) N(14) C(25) C(26) 50(1) yes . . . .
C(29) N(14) C(25) H(26) 171.5(8) no . . . .
C(29) N(14) C(25) H(27) -70(1) no . . . .
C(33) N(14) C(25) C(26) 171.9(8) yes . . . .
C(33) N(14) C(25) H(26) -67(1) no . . . .
C(33) N(14) C(25) H(27) 51(1) no . . . .
C(21) N(14) C(29) C(30) 179.6(6) yes . . . .
C(21) N(14) C(29) H(35) -59(1) no . . . .
C(21) N(14) C(29) H(36) 58.2(8) no . . . .
C(25) N(14) C(29) C(30) 58.0(9) yes . . . .
C(25) N(14) C(29) H(35) 179.0(8) no . . . .
C(25) N(14) C(29) H(36) -63.3(9) no . . . .
C(33) N(14) C(29) C(30) -59.6(8) yes . . . .
C(33) N(14) C(29) H(35) 61(1) no . . . .
C(33) N(14) C(29) H(36) 179.1(7) no . . . .
C(21) N(14) C(33) C(34) 58(1) yes . . . .
C(21) N(14) C(33) H(44) 179(881) no . . . .
C(21) N(14) C(33) H(45) -62.3(9) no . . . .
C(25) N(14) C(33) C(34) 179(359) yes . . . .
C(25) N(14) C(33) H(44) -58(1) no . . . .
C(25) N(14) C(33) H(45) 58.7(9) no . . . .
C(29) N(14) C(33) C(34) -58(1) yes . . . .
C(29) N(14) C(33) H(44) 62(1) no . . . .
C(29) N(14) C(33) H(45) -179(623) no . . . .
S(1) C(1) C(2) S(2) -3(1) yes . . . .
S(1) C(1) C(2) S(6) -178.5(7) yes . . . .
S(5) C(1) C(2) S(2) 174.7(6) yes . . . .
S(5) C(1) C(2) S(6) 0(1) yes . . . .
S(3) C(3) C(4) S(4) 0(1) yes . . . .
S(3) C(3) C(4) S(8) 176.0(6) yes . . . .
S(7) C(3) C(4) S(4) -176.6(6) yes . . . .
S(7) C(3) C(4) S(8) 0(1) yes . . . .
S(5) C(5) C(7) S(9) 1(1) yes . . . .
S(5) C(5) C(7) S(10) -179(623) yes . . . .
S(6) C(5) C(7) S(9) -178.6(6) yes . . . .
S(6) C(5) C(7) S(10) 0(1) yes . . . .
S(7) C(6) C(8) S(11) -1(1) yes . . . .
S(7) C(6) C(8) S(12) 178.1(7) yes . . . .
S(8) C(6) C(8) S(11) 178.1(7) yes . . . .
S(8) C(6) C(8) S(12) -2(1) yes . . . .
S(9) C(9) C(10) S(10) 0(1) yes . . . .
S(9) C(9) C(10) C(14) 178(1) yes . . . .
C(13) C(9) C(10) S(10) 178.5(8) yes . . . .
C(13) C(9) C(10) C(14) -2(1) yes . . . .
S(9) C(9) C(13) C(17) 177(1) yes . . . .
S(9) C(9) C(13) H(1) -62(1) no . . . .
S(9) C(9) C(13) H(2) 57(1) no . . . .
C(10) C(9) C(13) C(17) -2(2) yes . . . .
C(10) C(9) C(13) H(1) 118(1) no . . . .
C(10) C(9) C(13) H(2) -121(1) no . . . .
S(10) C(10) C(14) C(18) -179(1) yes . . . .
S(10) C(10) C(14) H(3) -59(1) no . . . .
S(10) C(10) C(14) H(4) 60(1) no . . . .
C(9) C(10) C(14) C(18) 1(1) yes . . . .
C(9) C(10) C(14) H(3) 121(1) no . . . .
C(9) C(10) C(14) H(4) -119(1) no . . . .
S(11) C(11) C(12) S(12) 1(1) yes . . . .
S(11) C(11) C(12) C(16) 178(1) yes . . . .
C(15) C(11) C(12) S(12) -177.2(9) yes . . . .
C(15) C(11) C(12) C(16) 0(1) yes . . . .
S(11) C(11) C(15) C(19) -165(1) yes . . . .
S(11) C(11) C(15) H(5) -45(1) no . . . .
S(11) C(11) C(15) H(6) 74(1) no . . . .
C(12) C(11) C(15) C(19) 13(1) yes . . . .
C(12) C(11) C(15) H(5) 133(1) no . . . .
C(12) C(11) C(15) H(6) -106(1) no . . . .
S(12) C(12) C(16) C(20) -170(1) yes . . . .
S(12) C(12) C(16) H(7) -50(1) no . . . .
S(12) C(12) C(16) H(8) 68(1) no . . . .
C(11) C(12) C(16) C(20) 11(1) yes . . . .
C(11) C(12) C(16) H(7) 131(1) no . . . .
C(11) C(12) C(16) H(8) -108(1) no . . . .
C(9) C(13) C(17) C(18) 8(3) yes . . . .
C(9) C(13) C(17) H(9) 129(2) no . . . .
C(9) C(13) C(17) H(10) -114(2) no . . . .
H(1) C(13) C(17) C(18) -112(2) no . . . .
H(1) C(13) C(17) H(9) 9(2) no . . . .
H(1) C(13) C(17) H(10) 124(2) no . . . .
H(2) C(13) C(17) C(18) 128(2) no . . . .
H(2) C(13) C(17) H(9) -110(2) no . . . .
H(2) C(13) C(17) H(10) 5(2) no . . . .
C(10) C(14) C(18) C(17) 4(2) yes . . . .
C(10) C(14) C(18) H(11) 125(1) no . . . .
C(10) C(14) C(18) H(12) -117(2) no . . . .
H(3) C(14) C(18) C(17) -115(2) no . . . .
H(3) C(14) C(18) H(11) 5(1) no . . . .
H(3) C(14) C(18) H(12) 121(2) no . . . .
H(4) C(14) C(18) C(17) 125(2) no . . . .
H(4) C(14) C(18) H(11) -113(1) no . . . .
H(4) C(14) C(18) H(12) 2(2) no . . . .
C(11) C(15) C(19) C(20) -39(1) yes . . . .
C(11) C(15) C(19) H(13) 81(1) no . . . .
C(11) C(15) C(19) H(14) -159(1) no . . . .
H(5) C(15) C(19) C(20) -159(1) no . . . .
H(5) C(15) C(19) H(13) -38(1) no . . . .
H(5) C(15) C(19) H(14) 79(2) no . . . .
H(6) C(15) C(19) C(20) 80(1) no . . . .
H(6) C(15) C(19) H(13) -158(1) no . . . .
H(6) C(15) C(19) H(14) -39(1) no . . . .
C(12) C(16) C(20) C(19) -38(1) yes . . . .
C(12) C(16) C(20) H(15) 82(1) no . . . .
C(12) C(16) C(20) H(16) -159(1) no . . . .
H(7) C(16) C(20) C(19) -158(1) no . . . .
H(7) C(16) C(20) H(15) -37(1) no . . . .
H(7) C(16) C(20) H(16) 80(1) no . . . .
H(8) C(16) C(20) C(19) 82(1) no . . . .
H(8) C(16) C(20) H(15) -156(1) no . . . .
H(8) C(16) C(20) H(16) -38(1) no . . . .
C(13) C(17) C(18) C(14) -10(4) yes . . . .
C(13) C(17) C(18) H(11) -131(2) no . . . .
C(13) C(17) C(18) H(12) 112(2) no . . . .
H(9) C(17) C(18) C(14) -131(2) no . . . .
H(9) C(17) C(18) H(11) 107(2) no . . . .
H(9) C(17) C(18) H(12) -9(3) no . . . .
H(10) C(17) C(18) C(14) 112(2) no . . . .
H(10) C(17) C(18) H(11) -8(2) no . . . .
H(10) C(17) C(18) H(12) -124(2) no . . . .
C(15) C(19) C(20) C(16) 54(1) yes . . . .
C(15) C(19) C(20) H(15) -66(1) no . . . .
C(15) C(19) C(20) H(16) 175(1) no . . . .
H(13) C(19) C(20) C(16) -66(1) no . . . .
H(13) C(19) C(20) H(15) 172(1) no . . . .
H(13) C(19) C(20) H(16) 54(2) no . . . .
H(14) C(19) C(20) C(16) 175(1) no . . . .
H(14) C(19) C(20) H(15) 54(1) no . . . .
H(14) C(19) C(20) H(16) -63(2) no . . . .
N(14) C(21) C(22) C(23) -176.9(7) yes . . . .
N(14) C(21) C(22) H(19) -56(1) no . . . .
N(14) C(21) C(22) H(20) 62(1) no . . . .
H(17) C(21) C(22) C(23) 61(1) no . . . .
H(17) C(21) C(22) H(19) -177.9(9) no . . . .
H(17) C(21) C(22) H(20) -58(1) no . . . .
H(18) C(21) C(22) C(23) -55(1) no . . . .
H(18) C(21) C(22) H(19) 64(1) no . . . .
H(18) C(21) C(22) H(20) -176(1) no . . . .
C(21) C(22) C(23) C(24) -176.2(8) yes . . . .
C(21) C(22) C(23) H(21) -55(1) no . . . .
C(21) C(22) C(23) H(22) 63(1) no . . . .
H(19) C(22) C(23) C(24) 63(1) no . . . .
H(19) C(22) C(23) H(21) -175(1) no . . . .
H(19) C(22) C(23) H(22) -57(1) no . . . .
H(20) C(22) C(23) C(24) -56(1) no . . . .
H(20) C(22) C(23) H(21) 64(1) no . . . .
H(20) C(22) C(23) H(22) -176(1) no . . . .
C(22) C(23) C(24) H(23) -179(1) no . . . .
C(22) C(23) C(24) H(24) -59(1) no . . . .
C(22) C(23) C(24) H(25) 60(1) no . . . .
H(21) C(23) C(24) H(23) 60(1) no . . . .
H(21) C(23) C(24) H(24) -179(804) no . . . .
H(21) C(23) C(24) H(25) -59(1) no . . . .
H(22) C(23) C(24) H(23) -58(1) no . . . .
H(22) C(23) C(24) H(24) 61(1) no . . . .
H(22) C(23) C(24) H(25) -178(1) no . . . .
N(14) C(25) C(26) C(27) 174.8(9) yes . . . .
N(14) C(25) C(26) H(28) -65(1) no . . . .
N(14) C(25) C(26) H(29) 54(1) no . . . .
H(26) C(25) C(26) C(27) 54(1) no . . . .
H(26) C(25) C(26) H(28) 173(1) no . . . .
H(26) C(25) C(26) H(29) -66(1) no . . . .
H(27) C(25) C(26) C(27) -64(1) no . . . .
H(27) C(25) C(26) H(28) 55(1) no . . . .
H(27) C(25) C(26) H(29) 175(1) no . . . .
C(25) C(26) C(27) C(28) 164(1) yes . . . .
C(25) C(26) C(27) H(30) -75(1) no . . . .
C(25) C(26) C(27) H(31) 43(1) no . . . .
H(28) C(26) C(27) C(28) 44(1) no . . . .
H(28) C(26) C(27) H(30) 164(1) no . . . .
H(28) C(26) C(27) H(31) -76(1) no . . . .
H(29) C(26) C(27) C(28) -75(1) no . . . .
H(29) C(26) C(27) H(30) 44(1) no . . . .
H(29) C(26) C(27) H(31) 163(1) no . . . .
C(26) C(27) C(28) H(32) 179(359) no . . . .
C(26) C(27) C(28) H(33) -60(1) no . . . .
C(26) C(27) C(28) H(34) 59(2) no . . . .
H(30) C(27) C(28) H(32) 59(1) no . . . .
H(30) C(27) C(28) H(33) 179(1) no . . . .
H(30) C(27) C(28) H(34) -60(2) no . . . .
H(31) C(27) C(28) H(32) -59(2) no . . . .
H(31) C(27) C(28) H(33) 60(1) no . . . .
H(31) C(27) C(28) H(34) -179(880) no . . . .
N(14) C(29) C(30) C(31) -166.8(7) yes . . . .
N(14) C(29) C(30) H(37) -46(1) no . . . .
N(14) C(29) C(30) H(38) 73(1) no . . . .
H(35) C(29) C(30) C(31) 72(1) no . . . .
H(35) C(29) C(30) H(37) -167(1) no . . . .
H(35) C(29) C(30) H(38) -47(1) no . . . .
H(36) C(29) C(30) C(31) -45(1) no . . . .
H(36) C(29) C(30) H(37) 74(1) no . . . .
H(36) C(29) C(30) H(38) -165(1) no . . . .
C(29) C(30) C(31) C(32) 78.8(9) yes . . . .
C(29) C(30) C(31) H(39) -160.8(9) no . . . .
C(29) C(30) C(31) H(40) -41(1) no . . . .
H(37) C(30) C(31) C(32) -41(1) no . . . .
H(37) C(30) C(31) H(39) 79(1) no . . . .
H(37) C(30) C(31) H(40) -161(1) no . . . .
H(38) C(30) C(31) C(32) -161.1(9) no . . . .
H(38) C(30) C(31) H(39) -40(1) no . . . .
H(38) C(30) C(31) H(40) 78(1) no . . . .
C(30) C(31) C(32) H(41) 59(1) no . . . .
C(30) C(31) C(32) H(42) 179(622) no . . . .
C(30) C(31) C(32) H(43) -60(1) no . . . .
H(39) C(31) C(32) H(41) -60(1) no . . . .
H(39) C(31) C(32) H(42) 59(1) no . . . .
H(39) C(31) C(32) H(43) 179(359) no . . . .
H(40) C(31) C(32) H(41) -179(880) no . . . .
H(40) C(31) C(32) H(42) -59(1) no . . . .
H(40) C(31) C(32) H(43) 60(2) no . . . .
N(14) C(33) C(34) C(35) -177(1) yes . . . .
N(14) C(33) C(34) H(46) -56(1) no . . . .
N(14) C(33) C(34) H(47) 61(1) no . . . .
H(44) C(33) C(34) C(35) 60(1) no . . . .
H(44) C(33) C(34) H(46) -178(1) no . . . .
H(44) C(33) C(34) H(47) -59(1) no . . . .
H(45) C(33) C(34) C(35) -56(1) no . . . .
H(45) C(33) C(34) H(46) 63(1) no . . . .
H(45) C(33) C(34) H(47) -177(1) no . . . .
C(33) C(34) C(35) C(36) 176(1) yes . . . .
C(33) C(34) C(35) H(48) -61(1) no . . . .
C(33) C(34) C(35) H(49) 55(1) no . . . .
H(46) C(34) C(35) C(36) 56(1) no . . . .
H(46) C(34) C(35) H(48) 177(1) no . . . .
H(46) C(34) C(35) H(49) -65(1) no . . . .
H(47) C(34) C(35) C(36) -62(1) no . . . .
H(47) C(34) C(35) H(48) 59(1) no . . . .
H(47) C(34) C(35) H(49) 175(1) no . . . .
C(34) C(35) C(36) H(50) -58(2) no . . . .
C(34) C(35) C(36) H(51) 61(1) no . . . .
C(34) C(35) C(36) H(52) -178(1) no . . . .
H(48) C(35) C(36) H(50) -179(718) no . . . .
H(48) C(35) C(36) H(51) -59(1) no . . . .
H(48) C(35) C(36) H(52) 60(2) no . . . .
H(49) C(35) C(36) H(50) 63(1) no . . . .
H(49) C(35) C(36) H(51) -176(1) no . . . .
H(49) C(35) C(36) H(52) -56(1) no . . . .
